data_7063589
loop_
_publ_author_name
'Jain, Isha'
Rohini,
'Jain, Ravish Kumar'
'Devi, Sudha'
'Malik, Payal'

_publ_section_title
;
 Neutral self-assembly of dinuclear copper(ii) metallacycles derived from
 Schiff base ligands: synthesis, characterization and catalysis
;
_journal_name_full 'New Journal of Chemistry'
_journal_paper_doi 10.1039/D4NJ03994G
_journal_year 2025
_chemical_formula_moiety 'C84 H100 Cu2 N4 O6, 3.5 (C H3 O H)'
_chemical_formula_sum 'C84 H100 Cu2 N4 O6'
_chemical_formula_weight 1388.75
_space_group_crystal_system triclinic
_space_group_IT_number 2
_space_group_name_Hall '-P 1'
_space_group_name_H-M_alt 'P -1'
_atom_sites_solution_hydrogens geom
_audit_creation_method SHELXL-2019/3
_audit_update_record
;
2024-11-11 deposited with the CCDC.	2024-11-29 downloaded from the CCDC.
;
_cell_angle_alpha 100.308(2)
_cell_angle_beta 97.885(2)
_cell_angle_gamma 91.231(2)
_cell_formula_units_Z 4
_cell_length_a 17.0366(11)
_cell_length_b 19.0753(12)
_cell_length_c 26.8991(18)
_cell_measurement_reflns_used 9526
_cell_measurement_temperature 100(2)
_cell_measurement_theta_max 25.86
_cell_measurement_theta_min 2.70
_cell_volume 8509.7(10)
_computing_cell_refinement 'APEX4 V8.40B (Bruker, 2021)'
_computing_data_collection 'APEX4 (Bruker, v2021.4-0)'
_computing_data_reduction 'SAINT/XPREP (Bruker, 2021)'
_computing_molecular_graphics 'ORTEP3 (Farrugia, 2012) '
_computing_publication_material 'SHELXL-2019/3 (Sheldrick, 2019)'
_computing_structure_refinement 'SHELXL-2019/3 (Sheldrick, 2019)'
_computing_structure_solution 'SHELXT-2018/2 (Sheldrick, 2018)'
_diffrn_ambient_temperature 100(2)
_diffrn_measured_fraction_theta_full 0.998
_diffrn_measured_fraction_theta_max 0.998
_diffrn_measurement_device_type 'Bruker D8 VENTURE diffractometer with PHOTON II detector'
_diffrn_measurement_method '\w and \f scan'
_diffrn_radiation_source 'fine-focus sealed tube'
_diffrn_radiation_type MoK\a
_diffrn_radiation_wavelength 0.71073
_diffrn_reflns_av_R_equivalents 0.1082
_diffrn_reflns_av_unetI/netI 0.0544
_diffrn_reflns_Laue_measured_fraction_full 0.998
_diffrn_reflns_Laue_measured_fraction_max 0.998
_diffrn_reflns_limit_h_max 20
_diffrn_reflns_limit_h_min -20
_diffrn_reflns_limit_k_max 22
_diffrn_reflns_limit_k_min -22
_diffrn_reflns_limit_l_max 31
_diffrn_reflns_limit_l_min -31
_diffrn_reflns_number 322386
_diffrn_reflns_point_group_measured_fraction_full 0.998
_diffrn_reflns_point_group_measured_fraction_max 0.998
_diffrn_reflns_theta_full 25.000
_diffrn_reflns_theta_max 25.000
_diffrn_reflns_theta_min 2.469
_exptl_absorpt_coefficient_mu 0.548
_exptl_absorpt_correction_T_max 0.7454
_exptl_absorpt_correction_T_min 0.5345
_exptl_absorpt_correction_type multi-scan
_exptl_absorpt_process_details
;
 SADABS-2016/2 - Bruker AXS area detector scaling and absorption 
 correction
 Reference: Krause, L., Herbst-Irmer, R., Sheldrick G.M. & Stalke D.,
 J. Appl. Cryst. 48 (2015) 3-10.
;
_exptl_crystal_colour brown
_exptl_crystal_density_diffrn 1.084
_exptl_crystal_description plate
_exptl_crystal_F_000 2952
_exptl_crystal_size_max 0.345
_exptl_crystal_size_mid 0.175
_exptl_crystal_size_min 0.080
_refine_diff_density_max 0.892
_refine_diff_density_min -0.515
_refine_diff_density_rms 0.065
_refine_ls_extinction_method none
_refine_ls_goodness_of_fit_ref 1.061
_refine_ls_hydrogen_treatment constr
_refine_ls_matrix_type full
_refine_ls_number_parameters 1835
_refine_ls_number_reflns 29922
_refine_ls_number_restraints 1058
_refine_ls_restrained_S_all 1.044
_refine_ls_R_factor_all 0.0769
_refine_ls_R_factor_gt 0.0527
_refine_ls_shift/su_max 0.003
_refine_ls_shift/su_mean 0.000
_refine_ls_structure_factor_coef Fsqd
_refine_ls_weighting_details 'w=1/[\s^2^(Fo^2^)+(0.0467P)^2^+12.1462P] where P=(Fo^2^+2Fc^2^)/3'
_refine_ls_weighting_scheme calc
_refine_ls_wR_factor_gt 0.1206
_refine_ls_wR_factor_ref 0.1342
_reflns_Friedel_coverage 0.000
_reflns_number_gt 22503
_reflns_number_total 29922
_reflns_threshold_expression 'I > 2\s(I)'
_cod_data_source_file d4nj03994g2.cif
_cod_data_source_block CuOXY_100K
_cod_depositor_comments
;
The following automatic conversions were performed:

data item '_exptl_absorpt_correction_type' value 'MULTI-SCAN' was
changed to 'multi-scan' in accordance with the
/home/data/users/saulius/crontab/automatic-downloads/rss-feeds/RSC/lib/dictionaries/cif_core.dic
dictionary named 'cif_core.dic' version 2.4.2 last updated on
2011-04-26.

Automatic conversion script
Id: cif_fix_values 8170 2020-07-09 18:12:32Z antanas 
;
_cod_database_code 7063589
_shelx_shelxl_version_number 2019/3
_shelx_space_group_comment
;
The symmetry employed for this shelxl refinement is uniquely defined
by the following loop, which should always be used as a source of
symmetry information in preference to the above space-group names.
They are only intended as comments.
;
_shelx_estimated_absorpt_t_min 0.833
_shelx_estimated_absorpt_t_max 0.957

loop_
_space_group_symop_operation_xyz
'x, y, z'
'-x, -y, -z'

loop_
_atom_site_label
_atom_site_type_symbol
_atom_site_fract_x
_atom_site_fract_y
_atom_site_fract_z
_atom_site_U_iso_or_equiv
_atom_site_adp_type
_atom_site_occupancy
_atom_site_site_symmetry_order
_atom_site_calc_flag
_atom_site_refinement_flags_posn
_atom_site_refinement_flags_adp
_atom_site_refinement_flags_occupancy
_atom_site_disorder_assembly
_atom_site_disorder_group
Cu1 Cu 1.04251(2) 0.52991(2) 0.25940(2) 0.02036(9) Uani 1 1 d . U . . .
Cu2 Cu 0.82522(2) 0.36068(2) 0.22040(2) 0.02119(9) Uani 1 1 d . U . . .
C1 C 1.03856(18) 0.59839(16) 0.36435(11) 0.0204(6) Uani 1 1 d . U . . .
C2 C 0.96439(19) 0.62839(16) 0.35067(11) 0.0225(7) Uani 1 1 d . U . . .
C3 C 0.92765(19) 0.67212(17) 0.38798(12) 0.0258(7) Uani 1 1 d . U . . .
H3 H 0.877621 0.690322 0.377989 0.031 Uiso 1 1 calc R U . . .
C4 C 0.9614(2) 0.68928(19) 0.43800(12) 0.0302(8) Uani 1 1 d . U . . .
C5 C 1.0353(2) 0.65975(18) 0.45094(12) 0.0280(7) Uani 1 1 d . U . . .
H5 H 1.059430 0.670703 0.485576 0.034 Uiso 1 1 calc R U . . .
C6 C 1.07480(19) 0.61616(17) 0.41682(12) 0.0239(7) Uani 1 1 d . U . . .
C7 C 1.15611(19) 0.58812(18) 0.43387(12) 0.0270(7) Uani 1 1 d . U . . .
C8 C 1.1848(2) 0.61456(19) 0.49112(12) 0.0318(8) Uani 1 1 d . U . . .
H8A H 1.187214 0.666829 0.498502 0.048 Uiso 1 1 calc R U . . .
H8B H 1.147828 0.596388 0.511206 0.048 Uiso 1 1 calc R U . . .
H8C H 1.237721 0.597291 0.500105 0.048 Uiso 1 1 calc R U . . .
C9 C 1.2178(2) 0.6160(2) 0.40450(13) 0.0398(9) Uani 1 1 d . U . . .
H9A H 1.218898 0.668206 0.410512 0.060 Uiso 1 1 calc R U . . .
H9B H 1.270316 0.600165 0.416382 0.060 Uiso 1 1 calc R U . . .
H9C H 1.203567 0.597252 0.367907 0.060 Uiso 1 1 calc R U . . .
C10 C 1.1537(2) 0.50624(19) 0.42485(14) 0.0376(9) Uani 1 1 d . U . . .
H10A H 1.206303 0.490140 0.436092 0.056 Uiso 1 1 calc R U . . .
H10B H 1.115039 0.489101 0.444299 0.056 Uiso 1 1 calc R U . . .
H10C H 1.138129 0.487237 0.388395 0.056 Uiso 1 1 calc R U . . .
C11 C 0.9214(2) 0.7368(2) 0.47905(13) 0.0420(9) Uani 1 1 d . U . . .
C12 C 0.8739(4) 0.7941(3) 0.45521(18) 0.100(2) Uani 1 1 d . U . . .
H12A H 0.909831 0.823539 0.441080 0.149 Uiso 1 1 calc R U . . .
H12B H 0.832665 0.770589 0.427917 0.149 Uiso 1 1 calc R U . . .
H12C H 0.849110 0.824358 0.481581 0.149 Uiso 1 1 calc R U . . .
C13 C 0.8672(3) 0.6909(3) 0.5010(2) 0.095(2) Uani 1 1 d . U . . .
H13A H 0.828284 0.664369 0.473493 0.143 Uiso 1 1 calc R U . . .
H13B H 0.898483 0.657290 0.518128 0.143 Uiso 1 1 calc R U . . .
H13C H 0.839427 0.721212 0.525765 0.143 Uiso 1 1 calc R U . . .
C14 C 0.9811(3) 0.7775(2) 0.52197(15) 0.0510(11) Uani 1 1 d . U . . .
H14A H 1.016677 0.807482 0.508029 0.077 Uiso 1 1 calc R U . . .
H14B H 0.953101 0.807558 0.546657 0.077 Uiso 1 1 calc R U . . .
H14C H 1.012158 0.743635 0.539020 0.077 Uiso 1 1 calc R U . . .
C15 C 0.92276(19) 0.61687(16) 0.29970(11) 0.0212(7) Uani 1 1 d . U . . .
H15 H 0.872026 0.636572 0.295775 0.025 Uiso 1 1 calc R U . . .
C16 C 0.89522(18) 0.58442(16) 0.21092(11) 0.0207(6) Uani 1 1 d . U . . .
C17 C 0.88278(18) 0.52444(16) 0.17245(11) 0.0203(6) Uani 1 1 d . U . . .
C18 C 0.83165(19) 0.52578(17) 0.12785(12) 0.0235(7) Uani 1 1 d . U . . .
H18 H 0.822062 0.483990 0.102282 0.028 Uiso 1 1 calc R U . . .
C19 C 0.7947(2) 0.58741(18) 0.12040(12) 0.0286(7) Uani 1 1 d . U . . .
H19 H 0.759629 0.587995 0.089802 0.034 Uiso 1 1 calc R U . . .
C20 C 0.8086(2) 0.64842(18) 0.15752(12) 0.0311(8) Uani 1 1 d . U . . .
H20 H 0.784014 0.691194 0.152116 0.037 Uiso 1 1 calc R U . . .
C21 C 0.85822(19) 0.64704(17) 0.20241(12) 0.0259(7) Uani 1 1 d . U . . .
H21 H 0.867419 0.689011 0.227837 0.031 Uiso 1 1 calc R U . . .
C22 C 0.93747(18) 0.41321(16) 0.14104(11) 0.0210(7) Uani 1 1 d . U . . .
C23 C 0.93534(18) 0.34070(16) 0.14376(11) 0.0210(6) Uani 1 1 d . U . . .
C24 C 0.9551(2) 0.29176(17) 0.10270(12) 0.0275(7) Uani 1 1 d . U . . .
H24 H 0.952118 0.242213 0.103543 0.033 Uiso 1 1 calc R U . . .
C25 C 0.9789(2) 0.31445(18) 0.06080(12) 0.0316(8) Uani 1 1 d . U . . .
H25 H 0.991543 0.280493 0.032988 0.038 Uiso 1 1 calc R U . . .
C26 C 0.9843(2) 0.38626(17) 0.05935(12) 0.0284(7) Uani 1 1 d . U . . .
H26 H 1.002165 0.401871 0.031034 0.034 Uiso 1 1 calc R U . . .
C27 C 0.96365(19) 0.43559(17) 0.09928(12) 0.0238(7) Uani 1 1 d . U . . .
H27 H 0.967358 0.485042 0.098199 0.029 Uiso 1 1 calc R U . . .
C28 C 0.95038(19) 0.26526(16) 0.20368(12) 0.0238(7) Uani 1 1 d . U . . .
H28 H 0.995397 0.250817 0.187837 0.029 Uiso 1 1 calc R U . . .
C29 C 0.93316(19) 0.22784(17) 0.24279(12) 0.0248(7) Uani 1 1 d . U . . .
C30 C 0.87252(19) 0.24638(17) 0.27387(12) 0.0239(7) Uani 1 1 d . U . . .
C31 C 0.8596(2) 0.20117(18) 0.30998(12) 0.0309(8) Uani 1 1 d . U . . .
C32 C 0.9074(2) 0.14367(19) 0.31260(13) 0.0370(9) Uani 1 1 d . U . . .
H32 H 0.897944 0.113969 0.336185 0.044 Uiso 1 1 calc R U . . .
C33 C 0.9688(2) 0.12563(18) 0.28329(14) 0.0353(8) Uani 1 1 d D U . . .
C34 C 0.9803(2) 0.16876(17) 0.24892(13) 0.0307(8) Uani 1 1 d . U . . .
H34 H 1.021457 0.158668 0.228509 0.037 Uiso 1 1 calc R U . . .
C35 C 1.0239(4) 0.0617(3) 0.2853(3) 0.0348(15) Uani 0.694(9) 1 d D U P A 5
C36 C 1.1111(4) 0.0806(4) 0.2863(3) 0.0378(15) Uani 0.694(9) 1 d D U P A 5
H36A H 1.118049 0.101044 0.256210 0.057 Uiso 0.694(9) 1 calc R U P A 5
H36B H 1.130257 0.115415 0.317298 0.057 Uiso 0.694(9) 1 calc R U P A 5
H36C H 1.141349 0.037421 0.286135 0.057 Uiso 0.694(9) 1 calc R U P A 5
C37 C 1.0161(8) 0.0298(6) 0.3333(4) 0.079(4) Uani 0.694(9) 1 d D U P A 5
H37A H 0.960231 0.016999 0.333801 0.119 Uiso 0.694(9) 1 calc R U P A 5
H37B H 1.047132 -0.012961 0.332786 0.119 Uiso 0.694(9) 1 calc R U P A 5
H37C H 1.036040 0.065033 0.363949 0.119 Uiso 0.694(9) 1 calc R U P A 5
C38 C 0.9980(4) 0.0023(3) 0.2384(3) 0.063(2) Uani 0.694(9) 1 d D U P A 5
H38A H 0.941736 -0.010999 0.236766 0.095 Uiso 0.694(9) 1 calc R U P A 5
H38B H 1.006350 0.019609 0.207251 0.095 Uiso 0.694(9) 1 calc R U P A 5
H38C H 1.029626 -0.039495 0.241384 0.095 Uiso 0.694(9) 1 calc R U P A 5
C35' C 1.0031(10) 0.0566(8) 0.2955(6) 0.0348(15) Uani 0.306(9) 1 d D U P A 6
C36' C 1.0709(14) 0.0524(11) 0.2651(7) 0.066(5) Uani 0.306(9) 1 d D U P A 6
H36D H 1.050329 0.049033 0.228806 0.099 Uiso 0.306(9) 1 calc R U P A 6
H36E H 1.105951 0.095338 0.276725 0.099 Uiso 0.306(9) 1 calc R U P A 6
H36F H 1.100804 0.010194 0.269754 0.099 Uiso 0.306(9) 1 calc R U P A 6
C37' C 0.9407(11) -0.0032(7) 0.2752(7) 0.070(5) Uani 0.306(9) 1 d D U P A 6
H37D H 0.897840 0.001845 0.296235 0.104 Uiso 0.306(9) 1 calc R U P A 6
H37E H 0.919172 -0.000906 0.239823 0.104 Uiso 0.306(9) 1 calc R U P A 6
H37F H 0.964689 -0.049227 0.276332 0.104 Uiso 0.306(9) 1 calc R U P A 6
C38' C 1.0290(13) 0.0619(10) 0.3519(6) 0.044(4) Uani 0.306(9) 1 d D U P A 6
H38D H 0.982252 0.064458 0.369610 0.066 Uiso 0.306(9) 1 calc R U P A 6
H38E H 1.058247 0.019858 0.357982 0.066 Uiso 0.306(9) 1 calc R U P A 6
H38F H 1.063394 0.105002 0.364954 0.066 Uiso 0.306(9) 1 calc R U P A 6
C39 C 0.7930(2) 0.2169(2) 0.34304(13) 0.0385(9) Uani 1 1 d . U . . .
C40 C 0.8057(2) 0.2914(2) 0.37696(13) 0.0371(9) Uani 1 1 d . U . . .
H40A H 0.856837 0.294559 0.399090 0.056 Uiso 1 1 calc R U . . .
H40B H 0.805255 0.327686 0.355366 0.056 Uiso 1 1 calc R U . . .
H40C H 0.762971 0.299325 0.398032 0.056 Uiso 1 1 calc R U . . .
C41 C 0.7128(2) 0.2125(2) 0.30860(15) 0.0482(11) Uani 1 1 d . U . . .
H41A H 0.670507 0.222495 0.329780 0.072 Uiso 1 1 calc R U . . .
H41B H 0.713353 0.247621 0.286152 0.072 Uiso 1 1 calc R U . . .
H41C H 0.703372 0.164514 0.287873 0.072 Uiso 1 1 calc R U . . .
C42 C 0.7889(3) 0.1622(2) 0.37873(16) 0.0569(12) Uani 1 1 d . U . . .
H42A H 0.839601 0.163985 0.401210 0.085 Uiso 1 1 calc R U . . .
H42B H 0.746273 0.173872 0.399419 0.085 Uiso 1 1 calc R U . . .
H42C H 0.778310 0.114239 0.358228 0.085 Uiso 1 1 calc R U . . .
C43 C 0.90142(19) 0.45407(16) 0.33310(11) 0.0225(7) Uani 1 1 d . U . . .
C44 C 0.9311(2) 0.47475(17) 0.38476(12) 0.0247(7) Uani 1 1 d . U . . .
H44 H 0.985561 0.469900 0.396336 0.030 Uiso 1 1 calc R U . . .
C45 C 0.8813(2) 0.50231(18) 0.41921(12) 0.0298(8) Uani 1 1 d . U . . .
H45 H 0.901796 0.516596 0.454337 0.036 Uiso 1 1 calc R U . . .
C46 C 0.8014(2) 0.50919(18) 0.40268(12) 0.0305(8) Uani 1 1 d . U . . .
H46 H 0.767183 0.527277 0.426504 0.037 Uiso 1 1 calc R U . . .
C47 C 0.7722(2) 0.48970(17) 0.35167(12) 0.0269(7) Uani 1 1 d . U . . .
H47 H 0.717323 0.493805 0.340658 0.032 Uiso 1 1 calc R U . . .
C48 C 0.82174(18) 0.46386(16) 0.31554(11) 0.0216(7) Uani 1 1 d . U . . .
C49 C 0.74146(18) 0.48806(17) 0.24376(12) 0.0234(7) Uani 1 1 d . U . . .
H49 H 0.732537 0.530487 0.266369 0.028 Uiso 1 1 calc R U . . .
C50 C 0.69872(18) 0.47913(17) 0.19329(11) 0.0225(7) Uani 1 1 d . U . . .
C51 C 0.64779(19) 0.53397(18) 0.18335(12) 0.0259(7) Uani 1 1 d . U . . .
H51 H 0.643933 0.573211 0.210031 0.031 Uiso 1 1 calc R U . . .
C52 C 0.60346(19) 0.53249(18) 0.13621(12) 0.0255(7) Uani 1 1 d . U . . .
C53 C 0.60935(19) 0.47193(18) 0.09883(12) 0.0263(7) Uani 1 1 d . U . . .
H53 H 0.577197 0.468908 0.066669 0.032 Uiso 1 1 calc R U . . .
C54 C 0.65812(19) 0.41659(17) 0.10516(12) 0.0256(7) Uani 1 1 d . U . . .
C55 C 0.70703(18) 0.42031(16) 0.15383(12) 0.0226(7) Uani 1 1 d . U . . .
C56 C 0.6610(2) 0.35230(18) 0.06151(13) 0.0359(9) Uani 1 1 d . U . . .
C57 C 0.7448(3) 0.3465(2) 0.04705(15) 0.0520(11) Uani 1 1 d . U . . .
H57A H 0.760493 0.390554 0.036240 0.078 Uiso 1 1 calc R U . . .
H57B H 0.782041 0.339256 0.076660 0.078 Uiso 1 1 calc R U . . .
H57C H 0.745560 0.306043 0.018988 0.078 Uiso 1 1 calc R U . . .
C58 C 0.6345(3) 0.2847(2) 0.07855(17) 0.0615(14) Uani 1 1 d . U . . .
H58A H 0.580878 0.289693 0.087582 0.092 Uiso 1 1 calc R U . . .
H58B H 0.634614 0.243849 0.050683 0.092 Uiso 1 1 calc R U . . .
H58C H 0.671095 0.277062 0.108354 0.092 Uiso 1 1 calc R U . . .
C59 C 0.6036(2) 0.3589(2) 0.01364(13) 0.0421(10) Uani 1 1 d . U . . .
H59A H 0.618325 0.401914 0.001191 0.063 Uiso 1 1 calc R U . . .
H59B H 0.606204 0.316887 -0.012916 0.063 Uiso 1 1 calc R U . . .
H59C H 0.549416 0.362187 0.022030 0.063 Uiso 1 1 calc R U . . .
C60 C 0.5497(2) 0.5925(2) 0.12373(13) 0.0320(8) Uani 1 1 d . U . . .
C61 C 0.5675(3) 0.6605(2) 0.16461(14) 0.0536(12) Uani 1 1 d . U . . .
H61A H 0.623353 0.676012 0.167288 0.080 Uiso 1 1 calc R U . . .
H61B H 0.533692 0.698207 0.155011 0.080 Uiso 1 1 calc R U . . .
H61C H 0.556769 0.650479 0.197601 0.080 Uiso 1 1 calc R U . . .
C62 C 0.5649(2) 0.61264(18) 0.07315(12) 0.0316(8) Uani 1 1 d . U . . .
H62A H 0.620538 0.628918 0.075876 0.047 Uiso 1 1 calc R U . . .
H62B H 0.553399 0.570908 0.045701 0.047 Uiso 1 1 calc R U . . .
H62C H 0.530490 0.650993 0.065498 0.047 Uiso 1 1 calc R U . . .
C63 C 0.4632(2) 0.5673(3) 0.1189(2) 0.0649(14) Uani 1 1 d . U . . .
H63A H 0.452864 0.554310 0.151132 0.097 Uiso 1 1 calc R U . . .
H63B H 0.429004 0.605801 0.111163 0.097 Uiso 1 1 calc R U . . .
H63C H 0.451912 0.525717 0.091365 0.097 Uiso 1 1 calc R U . . .
C64 C 1.11918(18) 0.40947(16) 0.21095(12) 0.0222(7) Uani 1 1 d . U . . .
H64 H 1.132642 0.360970 0.207892 0.027 Uiso 1 1 calc R U . . .
C65 C 1.13737(18) 0.44454(16) 0.17122(12) 0.0218(7) Uani 1 1 d . U . . .
C66 C 1.1782(2) 0.40462(18) 0.13428(13) 0.0311(8) Uani 1 1 d . U . . .
H66 H 1.190755 0.357149 0.137335 0.037 Uiso 1 1 calc R U . . .
C67 C 1.2004(2) 0.4316(2) 0.09437(14) 0.0404(9) Uani 1 1 d D U . . .
C68 C 1.1811(2) 0.50292(19) 0.09190(14) 0.0380(9) Uani 1 1 d . U . . .
H68 H 1.197366 0.523036 0.064890 0.046 Uiso 1 1 calc R U . . .
C69 C 1.1403(2) 0.54533(17) 0.12601(12) 0.0269(7) Uani 1 1 d . U . . .
C70 C 1.11554(18) 0.51554(16) 0.16718(11) 0.0211(7) Uani 1 1 d . U . . .
C71 C 1.1225(2) 0.62284(18) 0.12078(13) 0.0298(8) Uani 1 1 d . U . . .
C72 C 1.1592(2) 0.6450(2) 0.07617(15) 0.0425(10) Uani 1 1 d . U . . .
H72A H 1.216734 0.640149 0.081723 0.064 Uiso 1 1 calc R U . . .
H72B H 1.136284 0.614122 0.044063 0.064 Uiso 1 1 calc R U . . .
H72C H 1.147830 0.694684 0.074425 0.064 Uiso 1 1 calc R U . . .
C73 C 1.1583(2) 0.67400(19) 0.17013(15) 0.0396(9) Uani 1 1 d . U . . .
H73A H 1.215589 0.668346 0.176584 0.059 Uiso 1 1 calc R U . . .
H73B H 1.148198 0.723296 0.166340 0.059 Uiso 1 1 calc R U . . .
H73C H 1.133713 0.662905 0.198865 0.059 Uiso 1 1 calc R U . . .
C74 C 1.0324(2) 0.63132(18) 0.11030(13) 0.0303(8) Uani 1 1 d . U . . .
H74A H 1.010049 0.598661 0.078879 0.045 Uiso 1 1 calc R U . . .
H74B H 1.007652 0.620157 0.138933 0.045 Uiso 1 1 calc R U . . .
H74C H 1.022136 0.680549 0.106409 0.045 Uiso 1 1 calc R U . . .
C75 C 1.08093(18) 0.39018(16) 0.28770(11) 0.0220(7) Uani 1 1 d . U . . .
C76 C 1.01321(18) 0.38778(16) 0.31153(11) 0.0223(7) Uani 1 1 d . U . . .
C77 C 1.0075(2) 0.34033(17) 0.34496(12) 0.0256(7) Uani 1 1 d . U . . .
H77 H 0.960926 0.337576 0.360456 0.031 Uiso 1 1 calc R U . . .
C78 C 1.0697(2) 0.29732(19) 0.35551(13) 0.0323(8) Uani 1 1 d . U . . .
H78 H 1.065224 0.264864 0.378073 0.039 Uiso 1 1 calc R U . . .
C79 C 1.1375(2) 0.3008(2) 0.33396(14) 0.0367(9) Uani 1 1 d . U . . .
H79 H 1.180164 0.271679 0.342071 0.044 Uiso 1 1 calc R U . . .
C80 C 1.1438(2) 0.34741(18) 0.29999(12) 0.0296(8) Uani 1 1 d . U . . .
H80 H 1.190967 0.350084 0.285136 0.035 Uiso 1 1 calc R U . . .
C81 C 1.2570(6) 0.3924(6) 0.0582(4) 0.038(3) Uani 0.521(9) 1 d D U P B 3
C82 C 1.2907(8) 0.4400(8) 0.0256(5) 0.044(3) Uani 0.521(9) 1 d D U P B 3
H82A H 1.247190 0.461400 0.006675 0.065 Uiso 0.521(9) 1 calc R U P B 3
H82B H 1.325858 0.477757 0.047629 0.065 Uiso 0.521(9) 1 calc R U P B 3
H82C H 1.320866 0.411284 0.001443 0.065 Uiso 0.521(9) 1 calc R U P B 3
C83 C 1.3260(6) 0.3603(6) 0.0868(4) 0.067(3) Uani 0.521(9) 1 d D U P B 3
H83A H 1.360415 0.398535 0.108917 0.101 Uiso 0.521(9) 1 calc R U P B 3
H83B H 1.305687 0.328849 0.107752 0.101 Uiso 0.521(9) 1 calc R U P B 3
H83C H 1.356345 0.332698 0.062340 0.101 Uiso 0.521(9) 1 calc R U P B 3
C84 C 1.2005(6) 0.3362(6) 0.0229(4) 0.066(4) Uani 0.521(9) 1 d D U P B 3
H84A H 1.157154 0.359595 0.005432 0.099 Uiso 0.521(9) 1 calc R U P B 3
H84B H 1.229269 0.308267 -0.002370 0.099 Uiso 0.521(9) 1 calc R U P B 3
H84C H 1.178612 0.304418 0.043043 0.099 Uiso 0.521(9) 1 calc R U P B 3
C81' C 1.2283(7) 0.3832(6) 0.0472(4) 0.040(3) Uani 0.479(9) 1 d D U P B 4
C82' C 1.1681(6) 0.3712(6) -0.0027(3) 0.055(3) Uani 0.479(9) 1 d D U P B 4
H82D H 1.119836 0.346334 0.002629 0.083 Uiso 0.479(9) 1 calc R U P B 4
H82E H 1.154744 0.417404 -0.011849 0.083 Uiso 0.479(9) 1 calc R U P B 4
H82F H 1.191615 0.342329 -0.030269 0.083 Uiso 0.479(9) 1 calc R U P B 4
C83' C 1.3036(10) 0.4218(9) 0.0394(7) 0.057(4) Uani 0.479(9) 1 d D U P B 4
H83D H 1.290731 0.468803 0.031432 0.086 Uiso 0.479(9) 1 calc R U P B 4
H83E H 1.342101 0.427692 0.070565 0.086 Uiso 0.479(9) 1 calc R U P B 4
H83F H 1.326259 0.393828 0.010996 0.086 Uiso 0.479(9) 1 calc R U P B 4
C84' C 1.2510(7) 0.3098(5) 0.0595(4) 0.065(4) Uani 0.479(9) 1 d D U P B 4
H84D H 1.203513 0.283809 0.064795 0.098 Uiso 0.479(9) 1 calc R U P B 4
H84E H 1.274046 0.282585 0.031054 0.098 Uiso 0.479(9) 1 calc R U P B 4
H84F H 1.289888 0.316449 0.090623 0.098 Uiso 0.479(9) 1 calc R U P B 4
N1 N 1.08651(15) 0.43512(13) 0.25094(9) 0.0203(5) Uani 1 1 d . U . . .
N2 N 0.94534(15) 0.58301(13) 0.25815(9) 0.0201(5) Uani 1 1 d . U . . .
N3 N 0.91177(15) 0.31679(13) 0.18715(9) 0.0206(5) Uani 1 1 d . U . . .
N4 N 0.79105(15) 0.44540(13) 0.26266(9) 0.0212(6) Uani 1 1 d . U . . .
O1 O 0.91773(12) 0.46158(11) 0.18229(7) 0.0213(5) Uani 1 1 d . U . . .
O2 O 1.07289(13) 0.55231(11) 0.19824(8) 0.0229(5) Uani 1 1 d . U . . .
O3 O 1.07219(12) 0.55468(11) 0.33147(8) 0.0244(5) Uani 1 1 d . U . . .
O4 O 0.95048(12) 0.42918(11) 0.29734(7) 0.0205(5) Uani 1 1 d . U . . .
O5 O 0.83088(12) 0.30227(11) 0.27110(8) 0.0239(5) Uani 1 1 d . U . . .
O6 O 0.75794(13) 0.37141(11) 0.15990(8) 0.0261(5) Uani 1 1 d . U . . .
Cu3 Cu 0.52932(2) 0.86452(2) 0.21891(2) 0.02293(10) Uani 1 1 d . U . . .
Cu4 Cu 0.33885(2) 1.03033(2) 0.26665(2) 0.02152(9) Uani 1 1 d . U . . .
C85 C 0.50936(19) 0.74748(16) 0.27098(11) 0.0224(7) Uani 1 1 d . U . . .
C86 C 0.43280(19) 0.72849(16) 0.24244(11) 0.0233(7) Uani 1 1 d . U . . .
C87 C 0.3905(2) 0.66645(17) 0.24818(12) 0.0287(7) Uani 1 1 d . U . . .
H87 H 0.338528 0.655895 0.229924 0.034 Uiso 1 1 calc R U . . .
C88 C 0.4215(2) 0.62115(18) 0.27898(13) 0.0335(8) Uani 1 1 d D U . . .
C89 C 0.4979(2) 0.64007(17) 0.30596(12) 0.0328(8) Uani 1 1 d . U . . .
H89 H 0.520514 0.608922 0.327297 0.039 Uiso 1 1 calc R U . . .
C90 C 0.5425(2) 0.70046(17) 0.30380(12) 0.0265(7) Uani 1 1 d . U . . .
C91 C 0.6265(2) 0.71750(18) 0.33460(13) 0.0311(8) Uani 1 1 d . U . . .
C92 C 0.6508(3) 0.6604(2) 0.36685(16) 0.0492(11) Uani 1 1 d . U . . .
H92A H 0.612348 0.657331 0.390455 0.074 Uiso 1 1 calc R U . . .
H92B H 0.651795 0.614055 0.344290 0.074 Uiso 1 1 calc R U . . .
H92C H 0.703594 0.673318 0.386324 0.074 Uiso 1 1 calc R U . . .
C93 C 0.6292(2) 0.78945(18) 0.37182(12) 0.0311(8) Uani 1 1 d . U . . .
H93A H 0.613990 0.827288 0.352586 0.047 Uiso 1 1 calc R U . . .
H93B H 0.592136 0.786546 0.396314 0.047 Uiso 1 1 calc R U . . .
H93C H 0.683038 0.800224 0.390211 0.047 Uiso 1 1 calc R U . . .
C94 C 0.6885(2) 0.7203(2) 0.29815(14) 0.0398(9) Uani 1 1 d . U . . .
H94A H 0.674609 0.756333 0.277050 0.060 Uiso 1 1 calc R U . . .
H94B H 0.741061 0.732811 0.318148 0.060 Uiso 1 1 calc R U . . .
H94C H 0.689262 0.673548 0.276114 0.060 Uiso 1 1 calc R U . . .
C95 C 0.3874(9) 0.5471(7) 0.2836(7) 0.041(3) Uani 0.52(3) 1 d D U P C 7
C96 C 0.4344(13) 0.4878(6) 0.2570(4) 0.059(4) Uani 0.52(3) 1 d D U P C 7
H96A H 0.489316 0.491753 0.274201 0.088 Uiso 0.52(3) 1 calc R U P C 7
H96B H 0.410236 0.441337 0.258538 0.088 Uiso 0.52(3) 1 calc R U P C 7
H96C H 0.433794 0.492449 0.221254 0.088 Uiso 0.52(3) 1 calc R U P C 7
C97 C 0.3904(18) 0.5376(17) 0.3398(8) 0.046(5) Uani 0.52(3) 1 d D U P C 7
H97A H 0.445618 0.542180 0.356487 0.069 Uiso 0.52(3) 1 calc R U P C 7
H97B H 0.359781 0.574339 0.357799 0.069 Uiso 0.52(3) 1 calc R U P C 7
H97C H 0.367675 0.490307 0.340738 0.069 Uiso 0.52(3) 1 calc R U P C 7
C98 C 0.3027(11) 0.5404(10) 0.2566(8) 0.070(5) Uani 0.52(3) 1 d D U P C 7
H98A H 0.272109 0.578184 0.273367 0.106 Uiso 0.52(3) 1 calc R U P C 7
H98B H 0.302466 0.544849 0.220842 0.106 Uiso 0.52(3) 1 calc R U P C 7
H98C H 0.278908 0.493737 0.258127 0.106 Uiso 0.52(3) 1 calc R U P C 7
C95' C 0.3668(10) 0.5568(6) 0.2822(7) 0.036(3) Uani 0.48(3) 1 d D U P C 8
C96' C 0.3855(17) 0.544(2) 0.3371(9) 0.053(6) Uani 0.48(3) 1 d D U P C 8
H96D H 0.372975 0.586121 0.360795 0.079 Uiso 0.48(3) 1 calc R U P C 8
H96E H 0.353640 0.502493 0.341092 0.079 Uiso 0.48(3) 1 calc R U P C 8
H96F H 0.441998 0.535045 0.344540 0.079 Uiso 0.48(3) 1 calc R U P C 8
C97' C 0.2775(8) 0.5656(9) 0.2740(5) 0.046(3) Uani 0.48(3) 1 d D U P C 8
H97D H 0.264089 0.605862 0.299071 0.069 Uiso 0.48(3) 1 calc R U P C 8
H97E H 0.261134 0.574702 0.239477 0.069 Uiso 0.48(3) 1 calc R U P C 8
H97F H 0.249890 0.521922 0.278260 0.069 Uiso 0.48(3) 1 calc R U P C 8
C98' C 0.3846(17) 0.4938(8) 0.2426(9) 0.089(7) Uani 0.48(3) 1 d D U P C 8
H98D H 0.441718 0.486697 0.246826 0.134 Uiso 0.48(3) 1 calc R U P C 8
H98E H 0.356068 0.450721 0.247050 0.134 Uiso 0.48(3) 1 calc R U P C 8
H98F H 0.367312 0.503501 0.208268 0.134 Uiso 0.48(3) 1 calc R U P C 8
C99 C 0.39512(19) 0.76777(16) 0.20615(11) 0.0228(7) Uani 1 1 d . U . . .
H99 H 0.341436 0.753637 0.192822 0.027 Uiso 1 1 calc R U . . .
C100 C 0.37863(19) 0.84661(17) 0.14878(11) 0.0236(7) Uani 1 1 d . U . . .
C101 C 0.3316(2) 0.79946(17) 0.10910(12) 0.0289(8) Uani 1 1 d . U . . .
H101 H 0.331905 0.749646 0.109004 0.035 Uiso 1 1 calc R U . . .
C102 C 0.2850(2) 0.82415(18) 0.07033(12) 0.0332(8) Uani 1 1 d . U . . .
H102 H 0.253432 0.791488 0.043981 0.040 Uiso 1 1 calc R U . . .
C103 C 0.2843(2) 0.89681(18) 0.06989(12) 0.0308(8) Uani 1 1 d . U . . .
H103 H 0.251644 0.914143 0.043591 0.037 Uiso 1 1 calc R U . . .
C104 C 0.3315(2) 0.94384(18) 0.10804(12) 0.0269(7) Uani 1 1 d . U . . .
H104 H 0.331253 0.993561 0.107734 0.032 Uiso 1 1 calc R U . . .
C105 C 0.3788(2) 0.91912(16) 0.14654(11) 0.0244(7) Uani 1 1 d . U . . .
C106 C 0.4532(2) 1.03041(16) 0.17634(12) 0.0236(7) Uani 1 1 d . U . . .
C107 C 0.4804(2) 1.03389(18) 0.13052(12) 0.0288(8) Uani 1 1 d . U . . .
H107 H 0.478006 0.992323 0.104834 0.035 Uiso 1 1 calc R U . . .
C108 C 0.5113(2) 1.09835(19) 0.12214(13) 0.0339(8) Uani 1 1 d . U . . .
H108 H 0.529713 1.100812 0.090705 0.041 Uiso 1 1 calc R U . . .
C109 C 0.5149(2) 1.15854(19) 0.15957(13) 0.0346(8) Uani 1 1 d . U . . .
H109 H 0.534859 1.202699 0.153550 0.042 Uiso 1 1 calc R U . . .
C110 C 0.4898(2) 1.15494(18) 0.20579(13) 0.0297(8) Uani 1 1 d . U . . .
H110 H 0.493065 1.196671 0.231392 0.036 Uiso 1 1 calc R U . . .
C111 C 0.45959(19) 1.09047(17) 0.21539(12) 0.0241(7) Uani 1 1 d . U . . .
C112 C 0.47726(19) 1.12225(16) 0.30426(12) 0.0227(7) Uani 1 1 d . U . . .
H112 H 0.525211 1.144552 0.299248 0.027 Uiso 1 1 calc R U . . .
C113 C 0.46097(19) 1.13186(16) 0.35607(11) 0.0210(7) Uani 1 1 d . U . . .
C114 C 0.51503(19) 1.17766(17) 0.39228(12) 0.0238(7) Uani 1 1 d . U . . .
H114 H 0.559649 1.198006 0.381413 0.029 Uiso 1 1 calc R U . . .
C115 C 0.50543(19) 1.19400(17) 0.44295(12) 0.0254(7) Uani 1 1 d . U . . .
C116 C 0.43893(19) 1.16159(17) 0.45689(11) 0.0238(7) Uani 1 1 d . U . . .
H116 H 0.431493 1.172199 0.491763 0.029 Uiso 1 1 calc R U . . .
C117 C 0.38345(18) 1.11542(16) 0.42377(11) 0.0214(7) Uani 1 1 d . U . . .
C118 C 0.39479(18) 1.09851(16) 0.37082(11) 0.0202(6) Uani 1 1 d . U . . .
C119 C 0.5659(2) 1.2427(2) 0.48269(13) 0.0340(8) Uani 1 1 d . U . . .
C120 C 0.6335(3) 1.1993(3) 0.50138(16) 0.0591(12) Uani 1 1 d . U . . .
H12D H 0.658053 1.175890 0.472260 0.089 Uiso 1 1 calc R U . . .
H12E H 0.673202 1.230901 0.525396 0.089 Uiso 1 1 calc R U . . .
H12F H 0.613067 1.163130 0.518574 0.089 Uiso 1 1 calc R U . . .
C121 C 0.5989(3) 1.3031(3) 0.45889(17) 0.0728(16) Uani 1 1 d . U . . .
H12G H 0.555075 1.331141 0.446818 0.109 Uiso 1 1 calc R U . . .
H12H H 0.636706 1.334155 0.484667 0.109 Uiso 1 1 calc R U . . .
H12I H 0.625726 1.282439 0.430101 0.109 Uiso 1 1 calc R U . . .
C122 C 0.5280(2) 1.2791(2) 0.52836(14) 0.0426(9) Uani 1 1 d . U . . .
H12J H 0.484200 1.307237 0.516462 0.064 Uiso 1 1 calc R U . . .
H12K H 0.507666 1.242793 0.545517 0.064 Uiso 1 1 calc R U . . .
H12L H 0.567802 1.310563 0.552339 0.064 Uiso 1 1 calc R U . . .
C123 C 0.31110(19) 1.08420(18) 0.44200(11) 0.0251(7) Uani 1 1 d . U . . .
C124 C 0.3115(2) 1.00241(18) 0.43444(13) 0.0332(8) Uani 1 1 d . U . . .
H12M H 0.264633 0.984121 0.446413 0.050 Uiso 1 1 calc R U . . .
H12N H 0.310405 0.982573 0.398128 0.050 Uiso 1 1 calc R U . . .
H12O H 0.359550 0.988400 0.453973 0.050 Uiso 1 1 calc R U . . .
C125 C 0.2347(2) 1.1071(2) 0.41269(13) 0.0356(9) Uani 1 1 d . U . . .
H12P H 0.188446 1.087222 0.424289 0.053 Uiso 1 1 calc R U . . .
H12Q H 0.233849 1.159299 0.419087 0.053 Uiso 1 1 calc R U . . .
H12R H 0.233309 1.089441 0.376036 0.053 Uiso 1 1 calc R U . . .
C126 C 0.3090(2) 1.11188(18) 0.49933(12) 0.0278(7) Uani 1 1 d . U . . .
H12S H 0.262146 1.090858 0.509551 0.042 Uiso 1 1 calc R U . . .
H12T H 0.356998 1.098418 0.519296 0.042 Uiso 1 1 calc R U . . .
H12U H 0.306622 1.163955 0.505531 0.042 Uiso 1 1 calc R U . . .
C127 C 0.2178(2) 1.01973(17) 0.17842(11) 0.0246(7) Uani 1 1 d . U . . .
C128 C 0.1727(2) 1.05184(17) 0.13988(12) 0.0279(7) Uani 1 1 d . U . . .
C129 C 0.1141(2) 1.01003(18) 0.10589(12) 0.0315(8) Uani 1 1 d . U . . .
H129 H 0.085257 1.031231 0.080060 0.038 Uiso 1 1 calc R U . . .
C130 C 0.0943(2) 0.93843(17) 0.10702(12) 0.0281(7) Uani 1 1 d . U . . .
C131 C 0.1347(2) 0.90941(17) 0.14571(11) 0.0261(7) Uani 1 1 d . U . . .
H131 H 0.121671 0.861631 0.148267 0.031 Uiso 1 1 calc R U . . .
C132 C 0.1951(2) 0.94879(16) 0.18181(11) 0.0240(7) Uani 1 1 d . U . . .
C133 C 0.23195(19) 0.91162(16) 0.21972(11) 0.0230(7) Uani 1 1 d . U . . .
H133 H 0.214510 0.863150 0.216392 0.028 Uiso 1 1 calc R U . . .
C134 C 0.30976(19) 0.88917(16) 0.29332(11) 0.0220(7) Uani 1 1 d . U . . .
C135 C 0.2534(2) 0.84569(18) 0.30721(12) 0.0287(7) Uani 1 1 d . U . . .
H135 H 0.198983 0.849065 0.294632 0.034 Uiso 1 1 calc R U . . .
C136 C 0.2746(2) 0.79737(19) 0.33905(13) 0.0337(8) Uani 1 1 d . U . . .
H136 H 0.235419 0.767415 0.347773 0.040 Uiso 1 1 calc R U . . .
C137 C 0.3540(2) 0.79354(18) 0.35792(12) 0.0306(8) Uani 1 1 d . U . . .
H137 H 0.369387 0.760097 0.379267 0.037 Uiso 1 1 calc R U . . .
C138 C 0.4105(2) 0.83761(17) 0.34604(11) 0.0258(7) Uani 1 1 d . U . . .
H138 H 0.464652 0.835007 0.359578 0.031 Uiso 1 1 calc R U . . .
C139 C 0.38873(19) 0.88630(16) 0.31411(11) 0.0216(7) Uani 1 1 d . U . . .
C140 C 0.5119(2) 0.95468(15) 0.33369(11) 0.0224(7) Uani 1 1 d . U . . .
C141 C 0.5082(2) 0.97527(16) 0.38566(11) 0.0245(7) Uani 1 1 d . U . . .
H141 H 0.459528 0.969206 0.398273 0.029 Uiso 1 1 calc R U . . .
C142 C 0.5743(2) 1.00432(17) 0.41896(12) 0.0288(8) Uani 1 1 d . U . . .
H142 H 0.570974 1.018551 0.454270 0.035 Uiso 1 1 calc R U . . .
C143 C 0.6456(2) 1.01281(18) 0.40104(12) 0.0307(8) Uani 1 1 d . U . . .
H143 H 0.691580 1.031867 0.424030 0.037 Uiso 1 1 calc R U . . .
C144 C 0.6495(2) 0.99323(17) 0.34907(12) 0.0278(7) Uani 1 1 d . U . . .
H144 H 0.698647 0.998468 0.336871 0.033 Uiso 1 1 calc R U . . .
C145 C 0.5825(2) 0.96610(16) 0.31468(12) 0.0235(7) Uani 1 1 d . U . . .
C146 C 0.0308(2) 0.89621(18) 0.06538(12) 0.0319(8) Uani 1 1 d . U . . .
C147 C 0.0151(2) 0.82094(18) 0.07429(14) 0.0371(9) Uani 1 1 d . U . . .
H14D H 0.064368 0.795341 0.074615 0.056 Uiso 1 1 calc R U . . .
H14E H -0.004363 0.823218 0.107148 0.056 Uiso 1 1 calc R U . . .
H14F H -0.024872 0.795781 0.046832 0.056 Uiso 1 1 calc R U . . .
C148 C -0.0473(2) 0.9350(2) 0.06505(15) 0.0439(10) Uani 1 1 d . U . . .
H14G H -0.038303 0.983634 0.059353 0.066 Uiso 1 1 calc R U . . .
H14H H -0.086962 0.909260 0.037645 0.066 Uiso 1 1 calc R U . . .
H14I H -0.066453 0.936698 0.097961 0.066 Uiso 1 1 calc R U . . .
C149 C 0.0596(3) 0.8906(2) 0.01278(13) 0.0431(10) Uani 1 1 d . U . . .
H14J H 0.070095 0.938594 0.006232 0.065 Uiso 1 1 calc R U . . .
H14K H 0.108321 0.864270 0.012691 0.065 Uiso 1 1 calc R U . . .
H14L H 0.018491 0.865412 -0.013908 0.065 Uiso 1 1 calc R U . . .
C150 C 0.1920(2) 1.13034(18) 0.13554(13) 0.0323(8) Uani 1 1 d . U . . .
C151 C 0.1313(3) 1.1561(2) 0.09601(16) 0.0490(11) Uani 1 1 d . U . . .
H15A H 0.078151 1.152088 0.105595 0.074 Uiso 1 1 calc R U . . .
H15B H 0.144417 1.205961 0.094821 0.074 Uiso 1 1 calc R U . . .
H15C H 0.132511 1.126607 0.062328 0.074 Uiso 1 1 calc R U . . .
C152 C 0.1896(2) 1.18115(18) 0.18684(14) 0.0382(9) Uani 1 1 d . U . . .
H15D H 0.136971 1.177042 0.197134 0.057 Uiso 1 1 calc R U . . .
H15E H 0.229766 1.168296 0.213009 0.057 Uiso 1 1 calc R U . . .
H15F H 0.200602 1.230360 0.182926 0.057 Uiso 1 1 calc R U . . .
C153 C 0.2743(2) 1.13707(19) 0.11975(14) 0.0368(9) Uani 1 1 d . U . . .
H15G H 0.313877 1.120799 0.144690 0.055 Uiso 1 1 calc R U . . .
H15H H 0.274927 1.107686 0.085978 0.055 Uiso 1 1 calc R U . . .
H15I H 0.286832 1.187040 0.118471 0.055 Uiso 1 1 calc R U . . .
C154 C 0.6272(2) 0.99231(17) 0.24153(12) 0.0255(7) Uani 1 1 d . U . . .
H154 H 0.648433 1.034680 0.264033 0.031 Uiso 1 1 calc R U . . .
C155 C 0.6443(2) 0.98456(17) 0.19022(12) 0.0263(7) Uani 1 1 d . U . . .
C156 C 0.6921(2) 1.04010(17) 0.18005(12) 0.0303(8) Uani 1 1 d . U . . .
H156 H 0.710369 1.078705 0.207037 0.036 Uiso 1 1 calc R U . . .
C157 C 0.7134(2) 1.04057(17) 0.13268(12) 0.0274(7) Uani 1 1 d . U . . .
C158 C 0.6863(2) 0.98103(17) 0.09450(12) 0.0280(7) Uani 1 1 d . U . . .
H158 H 0.702592 0.979274 0.061932 0.034 Uiso 1 1 calc R U . . .
C159 C 0.6381(2) 0.92521(17) 0.10059(12) 0.0259(7) Uani 1 1 d . U . . .
C160 C 0.6140(2) 0.92660(16) 0.15003(12) 0.0252(7) Uani 1 1 d . U . . .
C161 C 0.6116(2) 0.86256(18) 0.05645(13) 0.0342(8) Uani 1 1 d . U . . .
C162 C 0.6460(2) 0.87011(19) 0.00756(13) 0.0398(9) Uani 1 1 d . U . . .
H16A H 0.628684 0.914293 -0.003418 0.060 Uiso 1 1 calc R U . . .
H16B H 0.704091 0.871569 0.014437 0.060 Uiso 1 1 calc R U . . .
H16C H 0.627223 0.829289 -0.019473 0.060 Uiso 1 1 calc R U . . .
C163 C 0.6406(3) 0.79272(19) 0.07176(15) 0.0489(11) Uani 1 1 d . U . . .
H16D H 0.623667 0.752842 0.043591 0.073 Uiso 1 1 calc R U . . .
H16E H 0.698637 0.795649 0.079371 0.073 Uiso 1 1 calc R U . . .
H16F H 0.618049 0.785105 0.102087 0.073 Uiso 1 1 calc R U . . .
C164 C 0.5204(2) 0.8574(2) 0.04281(14) 0.0462(10) Uani 1 1 d . U . . .
H16G H 0.502076 0.902073 0.033058 0.069 Uiso 1 1 calc R U . . .
H16H H 0.504712 0.817793 0.014228 0.069 Uiso 1 1 calc R U . . .
H16I H 0.496392 0.849114 0.072470 0.069 Uiso 1 1 calc R U . . .
C165 C 0.7663(2) 1.10153(18) 0.12258(13) 0.0363(9) Uani 1 1 d D U . . .
C166 C 0.7482(4) 1.1107(2) 0.06713(15) 0.0821(19) Uani 1 1 d D U . . .
H2B1 H 0.756446 1.065945 0.044614 0.123 Uiso 1 1 calc R U . . .
H2B2 H 0.692879 1.123532 0.059944 0.123 Uiso 1 1 calc R U . . .
H2B3 H 0.783459 1.148667 0.061162 0.123 Uiso 1 1 calc R U . . .
C167 C 0.8535(3) 1.0841(2) 0.1348(2) 0.0714(15) Uani 1 1 d D U . . .
H1B1 H 0.863331 1.038887 0.113233 0.107 Uiso 1 1 calc R U . . .
H1B2 H 0.887691 1.122279 0.128113 0.107 Uiso 1 1 calc R U . . .
H1B3 H 0.865201 1.079823 0.170797 0.107 Uiso 1 1 calc R U . . .
C168 C 0.7529(2) 1.17164(17) 0.15650(13) 0.0294(8) Uani 1 1 d D U . . .
H3B1 H 0.764339 1.166744 0.192398 0.044 Uiso 1 1 calc R U . . .
H3B2 H 0.788229 1.209274 0.150107 0.044 Uiso 1 1 calc R U . . .
H3B3 H 0.697649 1.184139 0.148889 0.044 Uiso 1 1 calc R U . . .
N5 N 0.42498(16) 0.82035(13) 0.18909(9) 0.0228(6) Uani 1 1 d . U . . .
N6 N 0.58651(16) 0.94881(13) 0.26117(9) 0.0237(6) Uani 1 1 d . U . . .
N7 N 0.43433(16) 1.08673(13) 0.26348(9) 0.0221(6) Uani 1 1 d . U . . .
N8 N 0.28641(15) 0.93576(13) 0.25827(9) 0.0215(6) Uani 1 1 d . U . . .
O7 O 0.56480(14) 0.87718(11) 0.15684(8) 0.0277(5) Uani 1 1 d . U . . .
O8 O 0.54932(13) 0.80554(11) 0.26881(8) 0.0244(5) Uani 1 1 d . U . . .
O9 O 0.44489(12) 0.92903(11) 0.29863(7) 0.0224(5) Uani 1 1 d . U . . .
O10 O 0.42414(13) 0.96628(11) 0.18672(7) 0.0236(5) Uani 1 1 d . U . . .
O11 O 0.34582(13) 1.05246(11) 0.33909(8) 0.0228(5) Uani 1 1 d . U . . .
O12 O 0.27824(13) 1.05516(11) 0.20794(8) 0.0246(5) Uani 1 1 d . U . . .

loop_
_atom_site_aniso_label
_atom_site_aniso_U_11
_atom_site_aniso_U_22
_atom_site_aniso_U_33
_atom_site_aniso_U_23
_atom_site_aniso_U_13
_atom_site_aniso_U_12
Cu1 0.0252(2) 0.0244(2) 0.01157(18) 0.00350(15) 0.00218(15) 0.00449(16)
Cu2 0.0236(2) 0.0261(2) 0.01380(19) 0.00429(15) 0.00090(15) 0.00439(16)
C1 0.0249(16) 0.0216(16) 0.0139(15) 0.0024(12) 0.0022(12) -0.0024(13)
C2 0.0267(17) 0.0247(16) 0.0157(15) 0.0033(13) 0.0020(13) -0.0007(13)
C3 0.0255(17) 0.0303(18) 0.0208(16) 0.0034(14) 0.0011(13) 0.0068(14)
C4 0.0349(19) 0.037(2) 0.0169(16) -0.0004(14) 0.0042(14) 0.0044(15)
C5 0.0318(18) 0.0373(19) 0.0125(15) 0.0007(14) -0.0002(13) -0.0012(15)
C6 0.0264(17) 0.0274(17) 0.0167(15) 0.0034(13) 0.0003(13) -0.0035(13)
C7 0.0263(17) 0.0356(19) 0.0162(16) 0.0017(14) -0.0028(13) -0.0025(14)
C8 0.0303(19) 0.043(2) 0.0196(17) 0.0055(15) -0.0028(14) -0.0047(16)
C9 0.0250(19) 0.070(3) 0.0218(18) 0.0061(18) -0.0003(15) -0.0046(18)
C10 0.040(2) 0.038(2) 0.029(2) 0.0024(16) -0.0100(16) 0.0061(17)
C11 0.043(2) 0.056(2) 0.0204(18) -0.0101(17) 0.0017(16) 0.0138(19)
C12 0.134(5) 0.124(5) 0.032(3) -0.013(3) 0.004(3) 0.097(4)
C13 0.095(4) 0.108(4) 0.072(4) -0.046(3) 0.061(3) -0.039(3)
C14 0.061(3) 0.049(2) 0.036(2) -0.0149(19) 0.010(2) 0.005(2)
C15 0.0242(17) 0.0222(16) 0.0173(15) 0.0049(13) 0.0017(13) 0.0016(13)
C16 0.0231(16) 0.0254(16) 0.0147(15) 0.0058(12) 0.0033(12) 0.0041(13)
C17 0.0237(16) 0.0219(16) 0.0162(15) 0.0052(12) 0.0042(12) 0.0014(13)
C18 0.0284(18) 0.0262(17) 0.0155(15) 0.0032(13) 0.0022(13) 0.0021(14)
C19 0.0293(18) 0.039(2) 0.0161(16) 0.0067(14) -0.0040(14) 0.0044(15)
C20 0.039(2) 0.0321(18) 0.0220(17) 0.0078(14) -0.0007(15) 0.0137(16)
C21 0.0333(19) 0.0241(17) 0.0190(16) 0.0020(13) 0.0007(14) 0.0051(14)
C22 0.0235(17) 0.0237(16) 0.0144(15) 0.0013(12) 0.0009(12) 0.0014(13)
C23 0.0224(16) 0.0254(16) 0.0163(15) 0.0057(12) 0.0041(12) 0.0004(13)
C24 0.0350(19) 0.0221(17) 0.0267(18) 0.0063(14) 0.0065(15) 0.0042(14)
C25 0.043(2) 0.0330(19) 0.0191(17) 0.0005(14) 0.0117(15) 0.0062(16)
C26 0.038(2) 0.0317(18) 0.0164(16) 0.0050(14) 0.0069(14) 0.0005(15)
C27 0.0289(18) 0.0219(16) 0.0206(16) 0.0053(13) 0.0019(13) 0.0007(14)
C28 0.0232(17) 0.0239(17) 0.0249(17) 0.0052(13) 0.0051(13) 0.0007(13)
C29 0.0251(17) 0.0267(17) 0.0226(17) 0.0075(13) -0.0006(13) 0.0002(14)
C30 0.0246(17) 0.0261(17) 0.0194(16) 0.0057(13) -0.0038(13) -0.0065(14)
C31 0.039(2) 0.0326(19) 0.0202(17) 0.0074(14) -0.0001(14) -0.0113(15)
C32 0.056(2) 0.0290(19) 0.0252(19) 0.0126(15) -0.0047(17) -0.0103(16)
C33 0.047(2) 0.0285(18) 0.029(2) 0.0105(15) -0.0031(16) -0.0006(16)
C34 0.0326(19) 0.0254(18) 0.035(2) 0.0116(15) 0.0001(15) 0.0013(15)
C35 0.053(4) 0.027(2) 0.032(3) 0.024(2) 0.010(3) -0.001(2)
C36 0.038(3) 0.040(4) 0.038(4) 0.018(3) -0.001(3) 0.015(3)
C37 0.103(8) 0.084(8) 0.085(7) 0.067(6) 0.058(7) 0.061(7)
C38 0.050(4) 0.027(3) 0.101(6) -0.003(3) -0.014(4) 0.013(3)
C35' 0.053(4) 0.027(2) 0.032(3) 0.024(2) 0.010(3) -0.001(2)
C36' 0.103(13) 0.064(12) 0.053(10) 0.040(9) 0.041(10) 0.051(9)
C37' 0.104(12) 0.026(6) 0.070(11) 0.012(7) -0.018(9) 0.001(7)
C38' 0.052(9) 0.050(11) 0.034(6) 0.018(6) 0.000(6) 0.034(8)
C39 0.049(2) 0.041(2) 0.0248(19) 0.0039(16) 0.0081(16) -0.0196(18)
C40 0.043(2) 0.046(2) 0.0212(18) 0.0023(16) 0.0073(16) -0.0126(18)
C41 0.041(2) 0.063(3) 0.036(2) -0.0061(19) 0.0129(18) -0.022(2)
C42 0.088(3) 0.048(2) 0.039(2) 0.0122(19) 0.025(2) -0.023(2)
C43 0.0268(17) 0.0249(17) 0.0172(15) 0.0080(13) 0.0038(13) -0.0019(13)
C44 0.0278(18) 0.0289(17) 0.0174(16) 0.0085(13) -0.0016(13) -0.0035(14)
C45 0.039(2) 0.0360(19) 0.0130(16) 0.0043(14) 0.0003(14) -0.0052(16)
C46 0.041(2) 0.0363(19) 0.0159(16) 0.0031(14) 0.0105(15) 0.0038(16)
C47 0.0285(18) 0.0327(18) 0.0212(17) 0.0086(14) 0.0041(14) 0.0023(15)
C48 0.0268(17) 0.0237(16) 0.0138(15) 0.0044(12) 0.0006(12) -0.0008(13)
C49 0.0254(17) 0.0259(17) 0.0192(16) 0.0040(13) 0.0039(13) 0.0025(14)
C50 0.0224(16) 0.0283(17) 0.0169(15) 0.0052(13) 0.0010(13) 0.0035(13)
C51 0.0295(18) 0.0309(18) 0.0185(16) 0.0035(13) 0.0082(13) 0.0085(14)
C52 0.0234(17) 0.0355(18) 0.0208(17) 0.0111(14) 0.0053(13) 0.0076(14)
C53 0.0249(17) 0.0356(18) 0.0187(16) 0.0103(14) -0.0024(13) 0.0019(14)
C54 0.0267(18) 0.0279(17) 0.0209(16) 0.0056(13) -0.0026(13) -0.0005(14)
C55 0.0232(17) 0.0250(16) 0.0202(16) 0.0064(13) 0.0017(13) 0.0025(13)
C56 0.047(2) 0.0276(18) 0.0251(19) 0.0002(14) -0.0161(16) 0.0029(16)
C57 0.061(3) 0.056(3) 0.027(2) -0.0187(18) -0.0059(18) 0.021(2)
C58 0.090(3) 0.031(2) 0.049(3) 0.0090(19) -0.039(2) -0.012(2)
C59 0.060(3) 0.034(2) 0.0247(19) 0.0011(16) -0.0153(18) 0.0058(18)
C60 0.0335(19) 0.046(2) 0.0208(17) 0.0133(15) 0.0066(15) 0.0171(16)
C61 0.080(3) 0.063(3) 0.0204(19) 0.0079(18) 0.0058(19) 0.052(2)
C62 0.042(2) 0.0331(19) 0.0200(17) 0.0071(14) 0.0011(15) 0.0115(16)
C63 0.035(2) 0.098(4) 0.082(4) 0.063(3) 0.016(2) 0.027(2)
C64 0.0232(17) 0.0190(15) 0.0243(17) 0.0044(13) 0.0026(13) 0.0028(13)
C65 0.0245(17) 0.0223(16) 0.0193(16) 0.0050(13) 0.0041(13) -0.0003(13)
C66 0.043(2) 0.0212(17) 0.0329(19) 0.0085(14) 0.0144(16) 0.0074(15)
C67 0.062(3) 0.035(2) 0.033(2) 0.0117(16) 0.0279(19) 0.0161(18)
C68 0.054(2) 0.038(2) 0.031(2) 0.0165(16) 0.0213(18) 0.0082(18)
C69 0.0332(19) 0.0260(17) 0.0244(17) 0.0102(14) 0.0074(14) 0.0026(14)
C70 0.0224(16) 0.0225(16) 0.0178(16) 0.0011(12) 0.0039(13) 0.0011(13)
C71 0.0352(19) 0.0270(18) 0.0312(19) 0.0124(15) 0.0096(15) 0.0007(15)
C72 0.051(2) 0.036(2) 0.050(2) 0.0241(18) 0.018(2) 0.0044(18)
C73 0.045(2) 0.0282(19) 0.045(2) 0.0122(17) -0.0015(18) -0.0030(17)
C74 0.0361(19) 0.0307(19) 0.0271(18) 0.0122(15) 0.0060(15) 0.0037(15)
C75 0.0262(17) 0.0234(16) 0.0163(15) 0.0064(13) -0.0007(13) -0.0013(13)
C76 0.0236(16) 0.0256(17) 0.0163(16) 0.0055(13) -0.0036(13) -0.0014(13)
C77 0.0280(18) 0.0303(18) 0.0181(16) 0.0071(13) 0.0000(13) -0.0065(14)
C78 0.040(2) 0.036(2) 0.0238(18) 0.0174(15) -0.0024(15) 0.0010(16)
C79 0.037(2) 0.043(2) 0.034(2) 0.0209(17) -0.0005(16) 0.0093(17)
C80 0.0291(18) 0.039(2) 0.0236(18) 0.0138(15) 0.0024(14) 0.0042(15)
C81 0.049(6) 0.037(5) 0.031(5) -0.003(4) 0.022(4) 0.000(4)
C82 0.046(6) 0.060(8) 0.026(6) -0.002(4) 0.021(4) -0.001(5)
C83 0.079(6) 0.076(7) 0.064(6) 0.026(5) 0.047(5) 0.042(5)
C84 0.088(7) 0.049(6) 0.058(7) -0.023(6) 0.048(5) -0.012(6)
C81' 0.050(7) 0.031(6) 0.050(6) 0.016(5) 0.036(5) 0.010(5)
C82' 0.090(7) 0.043(6) 0.036(5) -0.007(4) 0.035(4) -0.006(5)
C83' 0.068(8) 0.049(7) 0.068(12) 0.014(6) 0.050(7) 0.013(6)
C84' 0.104(9) 0.034(5) 0.080(8) 0.022(5) 0.072(7) 0.031(5)
N1 0.0226(14) 0.0255(14) 0.0136(13) 0.0065(10) 0.0017(10) 0.0021(11)
N2 0.0249(14) 0.0208(13) 0.0133(13) 0.0016(10) 0.0008(10) 0.0005(11)
N3 0.0242(14) 0.0185(13) 0.0193(13) 0.0046(10) 0.0024(11) 0.0005(11)
N4 0.0233(14) 0.0264(14) 0.0133(12) 0.0031(11) 0.0012(10) 0.0010(11)
O1 0.0297(12) 0.0204(11) 0.0137(11) 0.0040(8) 0.0015(9) 0.0040(9)
O2 0.0287(12) 0.0241(11) 0.0173(11) 0.0052(9) 0.0058(9) 0.0046(9)
O3 0.0260(12) 0.0320(12) 0.0139(11) 0.0023(9) 0.0004(9) 0.0063(10)
O4 0.0219(11) 0.0279(12) 0.0128(10) 0.0073(9) 0.0019(8) 0.0016(9)
O5 0.0248(12) 0.0295(12) 0.0181(11) 0.0066(9) 0.0026(9) 0.0014(10)
O6 0.0303(12) 0.0258(12) 0.0184(11) -0.0005(9) -0.0046(9) 0.0070(10)
Cu3 0.0336(2) 0.0221(2) 0.01452(19) 0.00431(15) 0.00678(16) 0.00294(17)
Cu4 0.0320(2) 0.0222(2) 0.01089(18) 0.00357(15) 0.00357(16) 0.00427(16)
C85 0.0366(18) 0.0195(16) 0.0132(15) 0.0023(12) 0.0114(13) 0.0064(14)
C86 0.0333(18) 0.0217(16) 0.0157(16) 0.0011(12) 0.0089(13) 0.0053(14)
C87 0.037(2) 0.0279(18) 0.0208(17) 0.0039(14) 0.0047(14) -0.0025(15)
C88 0.054(2) 0.0245(17) 0.0216(18) 0.0055(14) 0.0029(16) -0.0006(16)
C89 0.061(2) 0.0217(17) 0.0174(17) 0.0077(13) 0.0050(16) 0.0082(16)
C90 0.0377(19) 0.0259(17) 0.0153(16) 0.0014(13) 0.0040(14) 0.0106(14)
C91 0.040(2) 0.0304(18) 0.0231(18) 0.0077(14) 0.0001(15) 0.0118(15)
C92 0.061(3) 0.041(2) 0.044(2) 0.0144(19) -0.011(2) 0.015(2)
C93 0.039(2) 0.0349(19) 0.0191(17) 0.0037(14) 0.0021(15) 0.0094(16)
C94 0.037(2) 0.047(2) 0.032(2) -0.0004(17) 0.0035(16) 0.0186(18)
C95 0.051(7) 0.035(5) 0.039(6) 0.026(5) -0.012(5) -0.004(4)
C96 0.113(11) 0.027(4) 0.041(5) 0.014(4) 0.020(6) -0.008(6)
C97 0.067(13) 0.040(8) 0.040(6) 0.026(6) 0.016(7) 0.011(7)
C98 0.073(8) 0.063(9) 0.076(10) 0.045(8) -0.024(7) -0.035(7)
C95' 0.057(7) 0.025(5) 0.030(6) 0.008(4) 0.012(6) 0.005(5)
C96' 0.032(9) 0.074(15) 0.062(8) 0.046(8) -0.003(7) -0.014(9)
C97' 0.046(6) 0.059(8) 0.035(6) 0.028(5) -0.005(4) -0.017(5)
C98' 0.125(16) 0.035(6) 0.109(11) -0.020(7) 0.070(12) -0.024(8)
C99 0.0279(17) 0.0204(16) 0.0189(16) -0.0008(13) 0.0053(13) 0.0030(13)
C100 0.0327(18) 0.0274(17) 0.0130(15) 0.0047(13) 0.0081(13) 0.0096(14)
C101 0.045(2) 0.0230(17) 0.0177(16) 0.0007(13) 0.0051(15) 0.0054(15)
C102 0.049(2) 0.0327(19) 0.0141(16) -0.0037(14) 0.0007(15) 0.0056(17)
C103 0.046(2) 0.0348(19) 0.0115(16) 0.0023(14) 0.0045(14) 0.0134(16)
C104 0.041(2) 0.0263(17) 0.0152(16) 0.0048(13) 0.0089(14) 0.0117(15)
C105 0.0381(19) 0.0230(16) 0.0125(15) 0.0004(12) 0.0071(13) 0.0091(14)
C106 0.0355(19) 0.0210(16) 0.0174(16) 0.0077(13) 0.0078(14) 0.0104(14)
C107 0.042(2) 0.0281(17) 0.0184(16) 0.0049(14) 0.0110(15) 0.0138(15)
C108 0.048(2) 0.037(2) 0.0231(18) 0.0116(15) 0.0189(16) 0.0100(17)
C109 0.050(2) 0.0284(18) 0.031(2) 0.0115(15) 0.0171(17) 0.0049(16)
C110 0.042(2) 0.0264(17) 0.0222(17) 0.0049(14) 0.0098(15) 0.0039(15)
C111 0.0313(18) 0.0265(17) 0.0170(16) 0.0062(13) 0.0084(13) 0.0078(14)
C112 0.0278(17) 0.0198(16) 0.0220(16) 0.0050(13) 0.0062(13) 0.0054(13)
C113 0.0281(17) 0.0213(16) 0.0152(15) 0.0051(12) 0.0049(13) 0.0080(13)
C114 0.0234(17) 0.0293(17) 0.0199(16) 0.0064(13) 0.0045(13) 0.0018(14)
C115 0.0289(18) 0.0276(17) 0.0188(16) 0.0040(13) 0.0007(13) 0.0010(14)
C116 0.0295(18) 0.0293(17) 0.0118(15) 0.0009(13) 0.0024(13) 0.0064(14)
C117 0.0261(17) 0.0228(16) 0.0164(15) 0.0047(12) 0.0043(13) 0.0075(13)
C118 0.0246(16) 0.0191(15) 0.0162(15) 0.0019(12) 0.0011(13) 0.0074(13)
C119 0.033(2) 0.046(2) 0.0208(18) 0.0030(15) 0.0013(15) -0.0065(16)
C120 0.044(3) 0.082(3) 0.038(2) -0.014(2) -0.0115(19) 0.012(2)
C121 0.090(4) 0.085(3) 0.036(2) 0.010(2) -0.007(2) -0.060(3)
C122 0.041(2) 0.045(2) 0.033(2) -0.0099(17) -0.0034(17) -0.0041(18)
C123 0.0261(17) 0.0338(18) 0.0138(15) -0.0004(13) 0.0029(13) 0.0029(14)
C124 0.044(2) 0.0365(19) 0.0193(17) 0.0011(15) 0.0111(16) -0.0030(16)
C125 0.0267(18) 0.059(2) 0.0207(18) 0.0056(17) 0.0051(14) 0.0067(17)
C126 0.0310(19) 0.0362(19) 0.0159(16) 0.0004(14) 0.0077(14) 0.0040(15)
C127 0.0342(19) 0.0248(16) 0.0148(16) 0.0008(13) 0.0052(13) 0.0119(14)
C128 0.041(2) 0.0246(17) 0.0179(16) 0.0038(13) 0.0039(14) 0.0120(15)
C129 0.047(2) 0.0294(18) 0.0164(17) 0.0045(14) -0.0030(15) 0.0154(16)
C130 0.042(2) 0.0268(17) 0.0136(15) 0.0014(13) 0.0000(14) 0.0119(15)
C131 0.041(2) 0.0219(16) 0.0146(16) 0.0005(13) 0.0029(14) 0.0096(14)
C132 0.0361(19) 0.0221(16) 0.0144(15) 0.0023(12) 0.0055(13) 0.0096(14)
C133 0.0356(19) 0.0207(16) 0.0136(15) 0.0031(12) 0.0059(13) 0.0071(14)
C134 0.0348(18) 0.0200(16) 0.0117(15) 0.0032(12) 0.0042(13) 0.0062(13)
C135 0.0358(19) 0.0325(19) 0.0190(17) 0.0084(14) 0.0024(14) 0.0038(15)
C136 0.046(2) 0.0331(19) 0.0242(18) 0.0137(15) 0.0031(16) -0.0045(17)
C137 0.049(2) 0.0264(18) 0.0193(17) 0.0104(14) 0.0052(15) 0.0050(16)
C138 0.0384(19) 0.0265(17) 0.0132(15) 0.0049(13) 0.0030(14) 0.0138(15)
C139 0.0329(18) 0.0224(16) 0.0110(15) 0.0029(12) 0.0076(13) 0.0067(13)
C140 0.0368(18) 0.0159(15) 0.0157(15) 0.0061(12) 0.0034(13) 0.0075(13)
C141 0.0360(19) 0.0246(17) 0.0148(15) 0.0050(13) 0.0073(14) 0.0100(14)
C142 0.045(2) 0.0276(18) 0.0137(16) 0.0030(13) 0.0044(14) 0.0076(16)
C143 0.041(2) 0.0286(18) 0.0203(17) 0.0025(14) -0.0023(15) -0.0017(16)
C144 0.0362(19) 0.0271(18) 0.0224(17) 0.0066(14) 0.0100(14) 0.0003(15)
C145 0.0366(19) 0.0172(15) 0.0174(15) 0.0029(12) 0.0061(14) 0.0040(14)
C146 0.046(2) 0.0294(18) 0.0161(16) 0.0007(14) -0.0057(15) 0.0111(16)
C147 0.048(2) 0.0322(19) 0.0261(19) 0.0007(15) -0.0065(16) 0.0067(17)
C148 0.052(2) 0.039(2) 0.034(2) 0.0006(17) -0.0088(18) 0.0170(19)
C149 0.061(3) 0.046(2) 0.0177(18) -0.0003(16) -0.0052(17) 0.010(2)
C150 0.045(2) 0.0268(18) 0.0260(18) 0.0082(14) 0.0007(16) 0.0119(16)
C151 0.067(3) 0.034(2) 0.044(2) 0.0170(18) -0.011(2) 0.014(2)
C152 0.055(2) 0.0240(18) 0.036(2) 0.0045(15) 0.0086(18) 0.0179(17)
C153 0.058(2) 0.0302(19) 0.0277(19) 0.0136(15) 0.0126(17) 0.0113(17)
C154 0.039(2) 0.0193(16) 0.0191(16) 0.0028(13) 0.0078(14) 0.0023(14)
C155 0.039(2) 0.0237(17) 0.0174(16) 0.0050(13) 0.0077(14) 0.0054(14)
C156 0.047(2) 0.0232(17) 0.0202(17) 0.0010(13) 0.0075(15) -0.0021(15)
C157 0.039(2) 0.0282(17) 0.0169(16) 0.0054(13) 0.0087(14) 0.0050(15)
C158 0.040(2) 0.0294(18) 0.0180(16) 0.0055(13) 0.0127(14) 0.0080(15)
C159 0.0382(19) 0.0232(16) 0.0188(16) 0.0046(13) 0.0116(14) 0.0047(14)
C160 0.039(2) 0.0205(16) 0.0173(16) 0.0033(13) 0.0083(14) 0.0069(14)
C161 0.056(2) 0.0297(18) 0.0176(17) -0.0009(14) 0.0161(16) 0.0011(17)
C162 0.064(3) 0.033(2) 0.0216(18) -0.0043(15) 0.0196(18) -0.0039(18)
C163 0.091(3) 0.0269(19) 0.033(2) 0.0000(16) 0.030(2) 0.006(2)
C164 0.058(3) 0.051(2) 0.024(2) -0.0104(17) 0.0123(18) -0.013(2)
C165 0.054(2) 0.0291(19) 0.0291(19) 0.0044(15) 0.0177(17) -0.0003(17)
C166 0.170(6) 0.049(3) 0.026(2) 0.0058(19) 0.021(3) -0.051(3)
C167 0.054(3) 0.041(3) 0.127(5) 0.005(3) 0.053(3) 0.005(2)
C168 0.0319(19) 0.0288(18) 0.0286(18) 0.0097(14) 0.0026(15) -0.0016(15)
N5 0.0335(15) 0.0205(13) 0.0157(13) 0.0029(10) 0.0079(11) 0.0079(11)
N6 0.0356(16) 0.0210(13) 0.0159(13) 0.0034(11) 0.0084(11) 0.0062(12)
N7 0.0342(15) 0.0192(13) 0.0145(13) 0.0040(10) 0.0070(11) 0.0081(11)
N8 0.0311(15) 0.0237(13) 0.0110(12) 0.0059(10) 0.0037(11) 0.0060(11)
O7 0.0450(14) 0.0223(12) 0.0171(11) 0.0011(9) 0.0131(10) -0.0021(10)
O8 0.0301(12) 0.0258(12) 0.0184(11) 0.0058(9) 0.0043(9) 0.0052(10)
O9 0.0286(12) 0.0264(12) 0.0135(11) 0.0052(9) 0.0040(9) 0.0076(9)
O10 0.0384(13) 0.0214(11) 0.0119(10) 0.0037(9) 0.0050(9) 0.0058(10)
O11 0.0301(12) 0.0235(11) 0.0142(11) 0.0017(9) 0.0038(9) 0.0004(9)
O12 0.0368(13) 0.0217(11) 0.0165(11) 0.0055(9) 0.0048(10) 0.0074(10)

loop_
_atom_type_symbol
_atom_type_description
_atom_type_scat_dispersion_real
_atom_type_scat_dispersion_imag
_atom_type_scat_source
C C 0.0033 0.0016 'International Tables Vol C Tables 4.2.6.8 and 6.1.1.4'
H H 0.0000 0.0000 'International Tables Vol C Tables 4.2.6.8 and 6.1.1.4'
N N 0.0061 0.0033 'International Tables Vol C Tables 4.2.6.8 and 6.1.1.4'
O O 0.0106 0.0060 'International Tables Vol C Tables 4.2.6.8 and 6.1.1.4'
Cu Cu 0.3201 1.2651 'International Tables Vol C Tables 4.2.6.8 and 6.1.1.4'

loop_
_geom_angle_atom_site_label_1
_geom_angle_atom_site_label_2
_geom_angle_atom_site_label_3
_geom_angle
_geom_angle_site_symmetry_1
_geom_angle_site_symmetry_3
_geom_angle_publ_flag
O3 Cu1 O2 139.67(9) . . ?
O3 Cu1 N2 94.98(10) . . ?
O2 Cu1 N2 96.70(10) . . ?
O3 Cu1 N1 96.79(10) . . ?
O2 Cu1 N1 95.01(9) . . ?
N2 Cu1 N1 145.49(10) . . ?
O6 Cu2 O5 138.77(9) . . ?
O6 Cu2 N4 95.12(10) . . ?
O5 Cu2 N4 96.15(10) . . ?
O6 Cu2 N3 97.04(10) . . ?
O5 Cu2 N3 95.34(10) . . ?
N4 Cu2 N3 145.99(11) . . ?
O3 C1 C2 122.3(3) . . ?
O3 C1 C6 120.1(3) . . ?
C2 C1 C6 117.6(3) . . ?
C3 C2 C1 120.6(3) . . ?
C3 C2 C15 115.9(3) . . ?
C1 C2 C15 123.6(3) . . ?
C4 C3 C2 122.4(3) . . ?
C4 C3 H3 118.8 . . ?
C2 C3 H3 118.8 . . ?
C3 C4 C5 116.4(3) . . ?
C3 C4 C11 122.7(3) . . ?
C5 C4 C11 120.9(3) . . ?
C6 C5 C4 124.7(3) . . ?
C6 C5 H5 117.7 . . ?
C4 C5 H5 117.7 . . ?
C5 C6 C1 118.3(3) . . ?
C5 C6 C7 121.3(3) . . ?
C1 C6 C7 120.4(3) . . ?
C10 C7 C6 111.5(3) . . ?
C10 C7 C9 110.1(3) . . ?
C6 C7 C9 109.0(3) . . ?
C10 C7 C8 106.9(3) . . ?
C6 C7 C8 112.0(3) . . ?
C9 C7 C8 107.1(3) . . ?
C7 C8 H8A 109.5 . . ?
C7 C8 H8B 109.5 . . ?
H8A C8 H8B 109.5 . . ?
C7 C8 H8C 109.5 . . ?
H8A C8 H8C 109.5 . . ?
H8B C8 H8C 109.5 . . ?
C7 C9 H9A 109.5 . . ?
C7 C9 H9B 109.5 . . ?
H9A C9 H9B 109.5 . . ?
C7 C9 H9C 109.5 . . ?
H9A C9 H9C 109.5 . . ?
H9B C9 H9C 109.5 . . ?
C7 C10 H10A 109.5 . . ?
C7 C10 H10B 109.5 . . ?
H10A C10 H10B 109.5 . . ?
C7 C10 H10C 109.5 . . ?
H10A C10 H10C 109.5 . . ?
H10B C10 H10C 109.5 . . ?
C13 C11 C14 108.9(4) . . ?
C13 C11 C4 109.2(3) . . ?
C14 C11 C4 112.4(3) . . ?
C13 C11 C12 110.3(5) . . ?
C14 C11 C12 106.0(4) . . ?
C4 C11 C12 110.0(3) . . ?
C11 C12 H12A 109.5 . . ?
C11 C12 H12B 109.5 . . ?
H12A C12 H12B 109.5 . . ?
C11 C12 H12C 109.5 . . ?
H12A C12 H12C 109.5 . . ?
H12B C12 H12C 109.5 . . ?
C11 C13 H13A 109.5 . . ?
C11 C13 H13B 109.5 . . ?
H13A C13 H13B 109.5 . . ?
C11 C13 H13C 109.5 . . ?
H13A C13 H13C 109.5 . . ?
H13B C13 H13C 109.5 . . ?
C11 C14 H14A 109.5 . . ?
C11 C14 H14B 109.5 . . ?
H14A C14 H14B 109.5 . . ?
C11 C14 H14C 109.5 . . ?
H14A C14 H14C 109.5 . . ?
H14B C14 H14C 109.5 . . ?
N2 C15 C2 128.4(3) . . ?
N2 C15 H15 115.8 . . ?
C2 C15 H15 115.8 . . ?
C17 C16 C21 118.4(3) . . ?
C17 C16 N2 121.1(3) . . ?
C21 C16 N2 120.4(3) . . ?
C18 C17 C16 120.4(3) . . ?
C18 C17 O1 121.6(3) . . ?
C16 C17 O1 117.7(3) . . ?
C19 C18 C17 120.4(3) . . ?
C19 C18 H18 119.8 . . ?
C17 C18 H18 119.8 . . ?
C18 C19 C20 120.0(3) . . ?
C18 C19 H19 120.0 . . ?
C20 C19 H19 120.0 . . ?
C21 C20 C19 119.9(3) . . ?
C21 C20 H20 120.0 . . ?
C19 C20 H20 120.0 . . ?
C20 C21 C16 120.8(3) . . ?
C20 C21 H21 119.6 . . ?
C16 C21 H21 119.6 . . ?
C27 C22 O1 121.9(3) . . ?
C27 C22 C23 119.8(3) . . ?
O1 C22 C23 118.2(3) . . ?
C24 C23 C22 118.7(3) . . ?
C24 C23 N3 120.5(3) . . ?
C22 C23 N3 120.8(3) . . ?
C25 C24 C23 120.9(3) . . ?
C25 C24 H24 119.5 . . ?
C23 C24 H24 119.5 . . ?
C26 C25 C24 120.1(3) . . ?
C26 C25 H25 119.9 . . ?
C24 C25 H25 119.9 . . ?
C25 C26 C27 119.9(3) . . ?
C25 C26 H26 120.1 . . ?
C27 C26 H26 120.1 . . ?
C26 C27 C22 120.5(3) . . ?
C26 C27 H27 119.7 . . ?
C22 C27 H27 119.7 . . ?
N3 C28 C29 127.9(3) . . ?
N3 C28 H28 116.1 . . ?
C29 C28 H28 116.1 . . ?
C34 C29 C30 120.7(3) . . ?
C34 C29 C28 115.4(3) . . ?
C30 C29 C28 123.9(3) . . ?
O5 C30 C29 122.3(3) . . ?
O5 C30 C31 120.3(3) . . ?
C29 C30 C31 117.3(3) . . ?
C32 C31 C30 118.0(3) . . ?
C32 C31 C39 122.3(3) . . ?
C30 C31 C39 119.6(3) . . ?
C31 C32 C33 125.5(3) . . ?
C31 C32 H32 117.3 . . ?
C33 C32 H32 117.3 . . ?
C34 C33 C32 116.1(3) . . ?
C34 C33 C35' 134.9(7) . . ?
C32 C33 C35' 108.9(7) . . ?
C34 C33 C35 117.0(4) . . ?
C32 C33 C35 127.0(4) . . ?
C33 C34 C29 122.4(3) . . ?
C33 C34 H34 118.8 . . ?
C29 C34 H34 118.8 . . ?
C36 C35 C37 107.5(7) . . ?
C36 C35 C38 107.7(6) . . ?
C37 C35 C38 107.3(7) . . ?
C36 C35 C33 114.5(5) . . ?
C37 C35 C33 109.9(5) . . ?
C38 C35 C33 109.7(5) . . ?
C35 C36 H36A 109.5 . . ?
C35 C36 H36B 109.5 . . ?
H36A C36 H36B 109.5 . . ?
C35 C36 H36C 109.5 . . ?
H36A C36 H36C 109.5 . . ?
H36B C36 H36C 109.5 . . ?
C35 C37 H37A 109.5 . . ?
C35 C37 H37B 109.5 . . ?
H37A C37 H37B 109.5 . . ?
C35 C37 H37C 109.5 . . ?
H37A C37 H37C 109.5 . . ?
H37B C37 H37C 109.5 . . ?
C35 C38 H38A 109.5 . . ?
C35 C38 H38B 109.5 . . ?
H38A C38 H38B 109.5 . . ?
C35 C38 H38C 109.5 . . ?
H38A C38 H38C 109.5 . . ?
H38B C38 H38C 109.5 . . ?
C36' C35' C38' 113.4(16) . . ?
C36' C35' C37' 112.6(17) . . ?
C38' C35' C37' 111.2(13) . . ?
C36' C35' C33 99.4(10) . . ?
C38' C35' C33 111.5(12) . . ?
C37' C35' C33 108.0(11) . . ?
C35' C36' H36D 109.5 . . ?
C35' C36' H36E 109.5 . . ?
H36D C36' H36E 109.5 . . ?
C35' C36' H36F 109.5 . . ?
H36D C36' H36F 109.5 . . ?
H36E C36' H36F 109.5 . . ?
C35' C37' H37D 109.5 . . ?
C35' C37' H37E 109.5 . . ?
H37D C37' H37E 109.5 . . ?
C35' C37' H37F 109.5 . . ?
H37D C37' H37F 109.5 . . ?
H37E C37' H37F 109.5 . . ?
C35' C38' H38D 109.5 . . ?
C35' C38' H38E 109.5 . . ?
H38D C38' H38E 109.5 . . ?
C35' C38' H38F 109.5 . . ?
H38D C38' H38F 109.5 . . ?
H38E C38' H38F 109.5 . . ?
C41 C39 C31 109.7(3) . . ?
C41 C39 C40 109.0(3) . . ?
C31 C39 C40 111.5(3) . . ?
C41 C39 C42 107.8(3) . . ?
C31 C39 C42 111.4(3) . . ?
C40 C39 C42 107.3(3) . . ?
C39 C40 H40A 109.5 . . ?
C39 C40 H40B 109.5 . . ?
H40A C40 H40B 109.5 . . ?
C39 C40 H40C 109.5 . . ?
H40A C40 H40C 109.5 . . ?
H40B C40 H40C 109.5 . . ?
C39 C41 H41A 109.5 . . ?
C39 C41 H41B 109.5 . . ?
H41A C41 H41B 109.5 . . ?
C39 C41 H41C 109.5 . . ?
H41A C41 H41C 109.5 . . ?
H41B C41 H41C 109.5 . . ?
C39 C42 H42A 109.5 . . ?
C39 C42 H42B 109.5 . . ?
H42A C42 H42B 109.5 . . ?
C39 C42 H42C 109.5 . . ?
H42A C42 H42C 109.5 . . ?
H42B C42 H42C 109.5 . . ?
O4 C43 C44 121.5(3) . . ?
O4 C43 C48 118.2(3) . . ?
C44 C43 C48 120.1(3) . . ?
C45 C44 C43 120.2(3) . . ?
C45 C44 H44 119.9 . . ?
C43 C44 H44 119.9 . . ?
C44 C45 C46 120.3(3) . . ?
C44 C45 H45 119.8 . . ?
C46 C45 H45 119.8 . . ?
C47 C46 C45 119.7(3) . . ?
C47 C46 H46 120.1 . . ?
C45 C46 H46 120.1 . . ?
C46 C47 C48 121.3(3) . . ?
C46 C47 H47 119.3 . . ?
C48 C47 H47 119.3 . . ?
C43 C48 C47 118.3(3) . . ?
C43 C48 N4 120.9(3) . . ?
C47 C48 N4 120.8(3) . . ?
N4 C49 C50 128.2(3) . . ?
N4 C49 H49 115.9 . . ?
C50 C49 H49 115.9 . . ?
C51 C50 C55 120.3(3) . . ?
C51 C50 C49 116.1(3) . . ?
C55 C50 C49 123.6(3) . . ?
C52 C51 C50 122.2(3) . . ?
C52 C51 H51 118.9 . . ?
C50 C51 H51 118.9 . . ?
C51 C52 C53 116.3(3) . . ?
C51 C52 C60 123.4(3) . . ?
C53 C52 C60 120.2(3) . . ?
C54 C53 C52 125.1(3) . . ?
C54 C53 H53 117.5 . . ?
C52 C53 H53 117.5 . . ?
C53 C54 C55 118.1(3) . . ?
C53 C54 C56 121.3(3) . . ?
C55 C54 C56 120.6(3) . . ?
O6 C55 C50 122.6(3) . . ?
O6 C55 C54 119.6(3) . . ?
C50 C55 C54 117.9(3) . . ?
C58 C56 C57 111.0(4) . . ?
C58 C56 C59 106.5(3) . . ?
C57 C56 C59 108.2(3) . . ?
C58 C56 C54 108.9(3) . . ?
C57 C56 C54 110.4(3) . . ?
C59 C56 C54 111.7(3) . . ?
C56 C57 H57A 109.5 . . ?
C56 C57 H57B 109.5 . . ?
H57A C57 H57B 109.5 . . ?
C56 C57 H57C 109.5 . . ?
H57A C57 H57C 109.5 . . ?
H57B C57 H57C 109.5 . . ?
C56 C58 H58A 109.5 . . ?
C56 C58 H58B 109.5 . . ?
H58A C58 H58B 109.5 . . ?
C56 C58 H58C 109.5 . . ?
H58A C58 H58C 109.5 . . ?
H58B C58 H58C 109.5 . . ?
C56 C59 H59A 109.5 . . ?
C56 C59 H59B 109.5 . . ?
H59A C59 H59B 109.5 . . ?
C56 C59 H59C 109.5 . . ?
H59A C59 H59C 109.5 . . ?
H59B C59 H59C 109.5 . . ?
C63 C60 C62 108.9(3) . . ?
C63 C60 C52 109.6(3) . . ?
C62 C60 C52 110.0(3) . . ?
C63 C60 C61 110.4(3) . . ?
C62 C60 C61 106.6(3) . . ?
C52 C60 C61 111.4(3) . . ?
C60 C61 H61A 109.5 . . ?
C60 C61 H61B 109.5 . . ?
H61A C61 H61B 109.5 . . ?
C60 C61 H61C 109.5 . . ?
H61A C61 H61C 109.5 . . ?
H61B C61 H61C 109.5 . . ?
C60 C62 H62A 109.5 . . ?
C60 C62 H62B 109.5 . . ?
H62A C62 H62B 109.5 . . ?
C60 C62 H62C 109.5 . . ?
H62A C62 H62C 109.5 . . ?
H62B C62 H62C 109.5 . . ?
C60 C63 H63A 109.5 . . ?
C60 C63 H63B 109.5 . . ?
H63A C63 H63B 109.5 . . ?
C60 C63 H63C 109.5 . . ?
H63A C63 H63C 109.5 . . ?
H63B C63 H63C 109.5 . . ?
N1 C64 C65 128.5(3) . . ?
N1 C64 H64 115.7 . . ?
C65 C64 H64 115.7 . . ?
C66 C65 C64 116.0(3) . . ?
C66 C65 C70 120.4(3) . . ?
C64 C65 C70 123.6(3) . . ?
C67 C66 C65 122.5(3) . . ?
C67 C66 H66 118.7 . . ?
C65 C66 H66 118.7 . . ?
C66 C67 C68 116.5(3) . . ?
C66 C67 C81' 122.3(5) . . ?
C68 C67 C81' 119.8(5) . . ?
C66 C67 C81 122.7(5) . . ?
C68 C67 C81 119.9(5) . . ?
C69 C68 C67 124.7(3) . . ?
C69 C68 H68 117.7 . . ?
C67 C68 H68 117.7 . . ?
C68 C69 C70 118.2(3) . . ?
C68 C69 C71 121.3(3) . . ?
C70 C69 C71 120.6(3) . . ?
O2 C70 C65 122.4(3) . . ?
O2 C70 C69 119.9(3) . . ?
C65 C70 C69 117.6(3) . . ?
C74 C71 C73 109.9(3) . . ?
C74 C71 C69 110.5(3) . . ?
C73 C71 C69 109.6(3) . . ?
C74 C71 C72 107.5(3) . . ?
C73 C71 C72 107.7(3) . . ?
C69 C71 C72 111.6(3) . . ?
C71 C72 H72A 109.5 . . ?
C71 C72 H72B 109.5 . . ?
H72A C72 H72B 109.5 . . ?
C71 C72 H72C 109.5 . . ?
H72A C72 H72C 109.5 . . ?
H72B C72 H72C 109.5 . . ?
C71 C73 H73A 109.5 . . ?
C71 C73 H73B 109.5 . . ?
H73A C73 H73B 109.5 . . ?
C71 C73 H73C 109.5 . . ?
H73A C73 H73C 109.5 . . ?
H73B C73 H73C 109.5 . . ?
C71 C74 H74A 109.5 . . ?
C71 C74 H74B 109.5 . . ?
H74A C74 H74B 109.5 . . ?
C71 C74 H74C 109.5 . . ?
H74A C74 H74C 109.5 . . ?
H74B C74 H74C 109.5 . . ?
C76 C75 C80 119.1(3) . . ?
C76 C75 N1 121.1(3) . . ?
C80 C75 N1 119.9(3) . . ?
O4 C76 C77 122.1(3) . . ?
O4 C76 C75 117.8(3) . . ?
C77 C76 C75 119.8(3) . . ?
C78 C77 C76 119.9(3) . . ?
C78 C77 H77 120.0 . . ?
C76 C77 H77 120.0 . . ?
C79 C78 C77 121.0(3) . . ?
C79 C78 H78 119.5 . . ?
C77 C78 H78 119.5 . . ?
C78 C79 C80 119.7(3) . . ?
C78 C79 H79 120.1 . . ?
C80 C79 H79 120.1 . . ?
C79 C80 C75 120.4(3) . . ?
C79 C80 H80 119.8 . . ?
C75 C80 H80 119.8 . . ?
C83 C81 C84 112.7(10) . . ?
C83 C81 C82 108.0(9) . . ?
C84 C81 C82 108.0(10) . . ?
C83 C81 C67 112.9(7) . . ?
C84 C81 C67 101.7(7) . . ?
C82 C81 C67 113.5(10) . . ?
C81 C82 H82A 109.5 . . ?
C81 C82 H82B 109.5 . . ?
H82A C82 H82B 109.5 . . ?
C81 C82 H82C 109.5 . . ?
H82A C82 H82C 109.5 . . ?
H82B C82 H82C 109.5 . . ?
C81 C83 H83A 109.5 . . ?
C81 C83 H83B 109.5 . . ?
H83A C83 H83B 109.5 . . ?
C81 C83 H83C 109.5 . . ?
H83A C83 H83C 109.5 . . ?
H83B C83 H83C 109.5 . . ?
C81 C84 H84A 109.5 . . ?
C81 C84 H84B 109.5 . . ?
H84A C84 H84B 109.5 . . ?
C81 C84 H84C 109.5 . . ?
H84A C84 H84C 109.5 . . ?
H84B C84 H84C 109.5 . . ?
C83' C81' C84' 107.8(10) . . ?
C83' C81' C82' 109.8(11) . . ?
C84' C81' C82' 108.4(11) . . ?
C83' C81' C67 104.2(11) . . ?
C84' C81' C67 110.9(8) . . ?
C82' C81' C67 115.4(8) . . ?
C81' C82' H82D 109.5 . . ?
C81' C82' H82E 109.5 . . ?
H82D C82' H82E 109.5 . . ?
C81' C82' H82F 109.5 . . ?
H82D C82' H82F 109.5 . . ?
H82E C82' H82F 109.5 . . ?
C81' C83' H83D 109.5 . . ?
C81' C83' H83E 109.5 . . ?
H83D C83' H83E 109.5 . . ?
C81' C83' H83F 109.5 . . ?
H83D C83' H83F 109.5 . . ?
H83E C83' H83F 109.5 . . ?
C81' C84' H84D 109.5 . . ?
C81' C84' H84E 109.5 . . ?
H84D C84' H84E 109.5 . . ?
C81' C84' H84F 109.5 . . ?
H84D C84' H84F 109.5 . . ?
H84E C84' H84F 109.5 . . ?
C64 N1 C75 117.4(3) . . ?
C64 N1 Cu1 121.6(2) . . ?
C75 N1 Cu1 121.0(2) . . ?
C15 N2 C16 117.4(3) . . ?
C15 N2 Cu1 121.8(2) . . ?
C16 N2 Cu1 120.83(19) . . ?
C28 N3 C23 117.5(3) . . ?
C28 N3 Cu2 121.7(2) . . ?
C23 N3 Cu2 120.8(2) . . ?
C49 N4 C48 117.5(3) . . ?
C49 N4 Cu2 121.9(2) . . ?
C48 N4 Cu2 120.6(2) . . ?
C22 O1 C17 118.0(2) . . ?
C70 O2 Cu1 128.12(19) . . ?
C1 O3 Cu1 128.37(19) . . ?
C43 O4 C76 118.4(2) . . ?
C30 O5 Cu2 127.8(2) . . ?
C55 O6 Cu2 128.25(19) . . ?
O8 Cu3 O7 138.73(10) . . ?
O8 Cu3 N6 95.10(10) . . ?
O7 Cu3 N6 95.97(10) . . ?
O8 Cu3 N5 95.65(10) . . ?
O7 Cu3 N5 97.36(10) . . ?
N6 Cu3 N5 145.34(11) . . ?
O12 Cu4 O11 138.96(9) . . ?
O12 Cu4 N7 95.81(10) . . ?
O11 Cu4 N7 95.22(10) . . ?
O12 Cu4 N8 94.97(10) . . ?
O11 Cu4 N8 96.25(9) . . ?
N7 Cu4 N8 147.89(11) . . ?
O8 C85 C86 122.6(3) . . ?
O8 C85 C90 119.5(3) . . ?
C86 C85 C90 117.9(3) . . ?
C87 C86 C85 120.1(3) . . ?
C87 C86 C99 116.1(3) . . ?
C85 C86 C99 123.7(3) . . ?
C88 C87 C86 122.5(3) . . ?
C88 C87 H87 118.7 . . ?
C86 C87 H87 118.7 . . ?
C87 C88 C89 116.4(3) . . ?
C87 C88 C95 128.2(7) . . ?
C89 C88 C95 115.0(6) . . ?
C87 C88 C95' 116.2(8) . . ?
C89 C88 C95' 127.3(8) . . ?
C90 C89 C88 125.0(3) . . ?
C90 C89 H89 117.5 . . ?
C88 C89 H89 117.5 . . ?
C89 C90 C85 118.0(3) . . ?
C89 C90 C91 121.9(3) . . ?
C85 C90 C91 120.0(3) . . ?
C92 C91 C94 107.6(3) . . ?
C92 C91 C93 107.1(3) . . ?
C94 C91 C93 109.6(3) . . ?
C92 C91 C90 111.7(3) . . ?
C94 C91 C90 110.3(3) . . ?
C93 C91 C90 110.4(3) . . ?
C91 C92 H92A 109.5 . . ?
C91 C92 H92B 109.5 . . ?
H92A C92 H92B 109.5 . . ?
C91 C92 H92C 109.5 . . ?
H92A C92 H92C 109.5 . . ?
H92B C92 H92C 109.5 . . ?
C91 C93 H93A 109.5 . . ?
C91 C93 H93B 109.5 . . ?
H93A C93 H93B 109.5 . . ?
C91 C93 H93C 109.5 . . ?
H93A C93 H93C 109.5 . . ?
H93B C93 H93C 109.5 . . ?
C91 C94 H94A 109.5 . . ?
C91 C94 H94B 109.5 . . ?
H94A C94 H94B 109.5 . . ?
C91 C94 H94C 109.5 . . ?
H94A C94 H94C 109.5 . . ?
H94B C94 H94C 109.5 . . ?
C98 C95 C96 108.8(11) . . ?
C98 C95 C88 106.6(10) . . ?
C96 C95 C88 110.5(10) . . ?
C98 C95 C97 110.9(16) . . ?
C96 C95 C97 107.4(14) . . ?
C88 C95 C97 112.6(15) . . ?
C95 C96 H96A 109.5 . . ?
C95 C96 H96B 109.5 . . ?
H96A C96 H96B 109.5 . . ?
C95 C96 H96C 109.5 . . ?
H96A C96 H96C 109.5 . . ?
H96B C96 H96C 109.5 . . ?
C95 C97 H97A 109.5 . . ?
C95 C97 H97B 109.5 . . ?
H97A C97 H97B 109.5 . . ?
C95 C97 H97C 109.5 . . ?
H97A C97 H97C 109.5 . . ?
H97B C97 H97C 109.5 . . ?
C95 C98 H98A 109.5 . . ?
C95 C98 H98B 109.5 . . ?
H98A C98 H98B 109.5 . . ?
C95 C98 H98C 109.5 . . ?
H98A C98 H98C 109.5 . . ?
H98B C98 H98C 109.5 . . ?
C98' C95' C97' 107.4(11) . . ?
C98' C95' C96' 113.2(19) . . ?
C97' C95' C96' 104.8(15) . . ?
C98' C95' C88 108.0(10) . . ?
C97' C95' C88 117.6(11) . . ?
C96' C95' C88 105.9(15) . . ?
C95' C96' H96D 109.5 . . ?
C95' C96' H96E 109.5 . . ?
H96D C96' H96E 109.5 . . ?
C95' C96' H96F 109.5 . . ?
H96D C96' H96F 109.5 . . ?
H96E C96' H96F 109.5 . . ?
C95' C97' H97D 109.5 . . ?
C95' C97' H97E 109.5 . . ?
H97D C97' H97E 109.5 . . ?
C95' C97' H97F 109.5 . . ?
H97D C97' H97F 109.5 . . ?
H97E C97' H97F 109.5 . . ?
C95' C98' H98D 109.5 . . ?
C95' C98' H98E 109.5 . . ?
H98D C98' H98E 109.5 . . ?
C95' C98' H98F 109.5 . . ?
H98D C98' H98F 109.5 . . ?
H98E C98' H98F 109.5 . . ?
N5 C99 C86 128.1(3) . . ?
N5 C99 H99 115.9 . . ?
C86 C99 H99 115.9 . . ?
C105 C100 C101 117.6(3) . . ?
C105 C100 N5 121.8(3) . . ?
C101 C100 N5 120.6(3) . . ?
C102 C101 C100 121.3(3) . . ?
C102 C101 H101 119.3 . . ?
C100 C101 H101 119.3 . . ?
C101 C102 C103 119.9(3) . . ?
C101 C102 H102 120.1 . . ?
C103 C102 H102 120.1 . . ?
C104 C103 C102 119.6(3) . . ?
C104 C103 H103 120.2 . . ?
C102 C103 H103 120.2 . . ?
C105 C104 C103 120.6(3) . . ?
C105 C104 H104 119.7 . . ?
C103 C104 H104 119.7 . . ?
C104 C105 C100 121.0(3) . . ?
C104 C105 O10 121.3(3) . . ?
C100 C105 O10 117.6(3) . . ?
C107 C106 O10 121.6(3) . . ?
C107 C106 C111 120.6(3) . . ?
O10 C106 C111 117.6(3) . . ?
C106 C107 C108 120.0(3) . . ?
C106 C107 H107 120.0 . . ?
C108 C107 H107 120.0 . . ?
C109 C108 C107 119.9(3) . . ?
C109 C108 H108 120.1 . . ?
C107 C108 H108 120.1 . . ?
C108 C109 C110 120.3(3) . . ?
C108 C109 H109 119.8 . . ?
C110 C109 H109 119.8 . . ?
C109 C110 C111 120.8(3) . . ?
C109 C110 H110 119.6 . . ?
C111 C110 H110 119.6 . . ?
C106 C111 C110 118.2(3) . . ?
C106 C111 N7 121.0(3) . . ?
C110 C111 N7 120.7(3) . . ?
N7 C112 C113 127.9(3) . . ?
N7 C112 H112 116.1 . . ?
C113 C112 H112 116.1 . . ?
C114 C113 C118 120.9(3) . . ?
C114 C113 C112 115.6(3) . . ?
C118 C113 C112 123.5(3) . . ?
C115 C114 C113 122.1(3) . . ?
C115 C114 H114 118.9 . . ?
C113 C114 H114 118.9 . . ?
C114 C115 C116 116.4(3) . . ?
C114 C115 C119 121.9(3) . . ?
C116 C115 C119 121.7(3) . . ?
C117 C116 C115 125.1(3) . . ?
C117 C116 H116 117.5 . . ?
C115 C116 H116 117.5 . . ?
C116 C117 C118 117.8(3) . . ?
C116 C117 C123 121.6(3) . . ?
C118 C117 C123 120.6(3) . . ?
O11 C118 C113 122.9(3) . . ?
O11 C118 C117 119.3(3) . . ?
C113 C118 C117 117.7(3) . . ?
C120 C119 C122 109.1(3) . . ?
C120 C119 C115 109.7(3) . . ?
C122 C119 C115 111.8(3) . . ?
C120 C119 C121 109.6(4) . . ?
C122 C119 C121 106.4(3) . . ?
C115 C119 C121 110.2(3) . . ?
C119 C120 H12D 109.5 . . ?
C119 C120 H12E 109.5 . . ?
H12D C120 H12E 109.5 . . ?
C119 C120 H12F 109.5 . . ?
H12D C120 H12F 109.5 . . ?
H12E C120 H12F 109.5 . . ?
C119 C121 H12G 109.5 . . ?
C119 C121 H12H 109.5 . . ?
H12G C121 H12H 109.5 . . ?
C119 C121 H12I 109.5 . . ?
H12G C121 H12I 109.5 . . ?
H12H C121 H12I 109.5 . . ?
C119 C122 H12J 109.5 . . ?
C119 C122 H12K 109.5 . . ?
H12J C122 H12K 109.5 . . ?
C119 C122 H12L 109.5 . . ?
H12J C122 H12L 109.5 . . ?
H12K C122 H12L 109.5 . . ?
C117 C123 C124 111.4(3) . . ?
C117 C123 C125 109.4(3) . . ?
C124 C123 C125 110.1(3) . . ?
C117 C123 C126 111.8(3) . . ?
C124 C123 C126 106.9(3) . . ?
C125 C123 C126 107.1(3) . . ?
C123 C124 H12M 109.5 . . ?
C123 C124 H12N 109.5 . . ?
H12M C124 H12N 109.5 . . ?
C123 C124 H12O 109.5 . . ?
H12M C124 H12O 109.5 . . ?
H12N C124 H12O 109.5 . . ?
C123 C125 H12P 109.5 . . ?
C123 C125 H12Q 109.5 . . ?
H12P C125 H12Q 109.5 . . ?
C123 C125 H12R 109.5 . . ?
H12P C125 H12R 109.5 . . ?
H12Q C125 H12R 109.5 . . ?
C123 C126 H12S 109.5 . . ?
C123 C126 H12T 109.5 . . ?
H12S C126 H12T 109.5 . . ?
C123 C126 H12U 109.5 . . ?
H12S C126 H12U 109.5 . . ?
H12T C126 H12U 109.5 . . ?
O12 C127 C132 122.4(3) . . ?
O12 C127 C128 119.9(3) . . ?
C132 C127 C128 117.7(3) . . ?
C129 C128 C127 118.1(3) . . ?
C129 C128 C150 121.5(3) . . ?
C127 C128 C150 120.4(3) . . ?
C128 C129 C130 124.5(3) . . ?
C128 C129 H129 117.7 . . ?
C130 C129 H129 117.7 . . ?
C131 C130 C129 116.9(3) . . ?
C131 C130 C146 123.4(3) . . ?
C129 C130 C146 119.7(3) . . ?
C130 C131 C132 121.7(3) . . ?
C130 C131 H131 119.1 . . ?
C132 C131 H131 119.1 . . ?
C131 C132 C127 120.8(3) . . ?
C131 C132 C133 115.5(3) . . ?
C127 C132 C133 123.7(3) . . ?
N8 C133 C132 128.2(3) . . ?
N8 C133 H133 115.9 . . ?
C132 C133 H133 115.9 . . ?
C135 C134 C139 118.6(3) . . ?
C135 C134 N8 120.2(3) . . ?
C139 C134 N8 121.2(3) . . ?
C134 C135 C136 121.6(3) . . ?
C134 C135 H135 119.2 . . ?
C136 C135 H135 119.2 . . ?
C137 C136 C135 118.9(3) . . ?
C137 C136 H136 120.5 . . ?
C135 C136 H136 120.5 . . ?
C138 C137 C136 120.6(3) . . ?
C138 C137 H137 119.7 . . ?
C136 C137 H137 119.7 . . ?
C137 C138 C139 120.3(3) . . ?
C137 C138 H138 119.9 . . ?
C139 C138 H138 119.9 . . ?
C134 C139 O9 117.8(3) . . ?
C134 C139 C138 120.0(3) . . ?
O9 C139 C138 122.0(3) . . ?
C141 C140 O9 122.0(3) . . ?
C141 C140 C145 119.8(3) . . ?
O9 C140 C145 117.9(3) . . ?
C142 C141 C140 120.7(3) . . ?
C142 C141 H141 119.6 . . ?
C140 C141 H141 119.6 . . ?
C141 C142 C143 120.1(3) . . ?
C141 C142 H142 120.0 . . ?
C143 C142 H142 120.0 . . ?
C142 C143 C144 119.5(3) . . ?
C142 C143 H143 120.2 . . ?
C144 C143 H143 120.2 . . ?
C143 C144 C145 121.1(3) . . ?
C143 C144 H144 119.5 . . ?
C145 C144 H144 119.5 . . ?
C144 C145 C140 118.6(3) . . ?
C144 C145 N6 120.6(3) . . ?
C140 C145 N6 120.8(3) . . ?
C147 C146 C148 108.3(3) . . ?
C147 C146 C130 112.0(3) . . ?
C148 C146 C130 109.5(3) . . ?
C147 C146 C149 108.1(3) . . ?
C148 C146 C149 109.7(3) . . ?
C130 C146 C149 109.3(3) . . ?
C146 C147 H14D 109.5 . . ?
C146 C147 H14E 109.5 . . ?
H14D C147 H14E 109.5 . . ?
C146 C147 H14F 109.5 . . ?
H14D C147 H14F 109.5 . . ?
H14E C147 H14F 109.5 . . ?
C146 C148 H14G 109.5 . . ?
C146 C148 H14H 109.5 . . ?
H14G C148 H14H 109.5 . . ?
C146 C148 H14I 109.5 . . ?
H14G C148 H14I 109.5 . . ?
H14H C148 H14I 109.5 . . ?
C146 C149 H14J 109.5 . . ?
C146 C149 H14K 109.5 . . ?
H14J C149 H14K 109.5 . . ?
C146 C149 H14L 109.5 . . ?
H14J C149 H14L 109.5 . . ?
H14K C149 H14L 109.5 . . ?
C153 C150 C151 108.5(3) . . ?
C153 C150 C152 109.1(3) . . ?
C151 C150 C152 106.6(3) . . ?
C153 C150 C128 110.1(3) . . ?
C151 C150 C128 111.5(3) . . ?
C152 C150 C128 111.0(3) . . ?
C150 C151 H15A 109.5 . . ?
C150 C151 H15B 109.5 . . ?
H15A C151 H15B 109.5 . . ?
C150 C151 H15C 109.5 . . ?
H15A C151 H15C 109.5 . . ?
H15B C151 H15C 109.5 . . ?
C150 C152 H15D 109.5 . . ?
C150 C152 H15E 109.5 . . ?
H15D C152 H15E 109.5 . . ?
C150 C152 H15F 109.5 . . ?
H15D C152 H15F 109.5 . . ?
H15E C152 H15F 109.5 . . ?
C150 C153 H15G 109.5 . . ?
C150 C153 H15H 109.5 . . ?
H15G C153 H15H 109.5 . . ?
C150 C153 H15I 109.5 . . ?
H15G C153 H15I 109.5 . . ?
H15H C153 H15I 109.5 . . ?
N6 C154 C155 128.2(3) . . ?
N6 C154 H154 115.9 . . ?
C155 C154 H154 115.9 . . ?
C156 C155 C154 115.6(3) . . ?
C156 C155 C160 120.1(3) . . ?
C154 C155 C160 124.2(3) . . ?
C157 C156 C155 122.6(3) . . ?
C157 C156 H156 118.7 . . ?
C155 C156 H156 118.7 . . ?
C156 C157 C158 116.1(3) . . ?
C156 C157 C165 121.7(3) . . ?
C158 C157 C165 122.2(3) . . ?
C159 C158 C157 125.3(3) . . ?
C159 C158 H158 117.3 . . ?
C157 C158 H158 117.3 . . ?
C158 C159 C160 117.9(3) . . ?
C158 C159 C161 121.4(3) . . ?
C160 C159 C161 120.7(3) . . ?
O7 C160 C155 122.0(3) . . ?
O7 C160 C159 120.1(3) . . ?
C155 C160 C159 117.8(3) . . ?
C163 C161 C159 109.6(3) . . ?
C163 C161 C162 107.1(3) . . ?
C159 C161 C162 112.5(3) . . ?
C163 C161 C164 109.7(3) . . ?
C159 C161 C164 110.7(3) . . ?
C162 C161 C164 107.2(3) . . ?
C161 C162 H16A 109.5 . . ?
C161 C162 H16B 109.5 . . ?
H16A C162 H16B 109.5 . . ?
C161 C162 H16C 109.5 . . ?
H16A C162 H16C 109.5 . . ?
H16B C162 H16C 109.5 . . ?
C161 C163 H16D 109.5 . . ?
C161 C163 H16E 109.5 . . ?
H16D C163 H16E 109.5 . . ?
C161 C163 H16F 109.5 . . ?
H16D C163 H16F 109.5 . . ?
H16E C163 H16F 109.5 . . ?
C161 C164 H16G 109.5 . . ?
C161 C164 H16H 109.5 . . ?
H16G C164 H16H 109.5 . . ?
C161 C164 H16I 109.5 . . ?
H16G C164 H16I 109.5 . . ?
H16H C164 H16I 109.5 . . ?
C168 C165 C166 108.3(3) . . ?
C168 C165 C167 108.2(3) . . ?
C166 C165 C167 109.9(4) . . ?
C168 C165 C157 110.9(3) . . ?
C166 C165 C157 110.6(3) . . ?
C167 C165 C157 108.8(3) . . ?
C165 C166 H2B1 109.5 . . ?
C165 C166 H2B2 109.5 . . ?
H2B1 C166 H2B2 109.5 . . ?
C165 C166 H2B3 109.5 . . ?
H2B1 C166 H2B3 109.5 . . ?
H2B2 C166 H2B3 109.5 . . ?
C165 C167 H1B1 109.5 . . ?
C165 C167 H1B2 109.5 . . ?
H1B1 C167 H1B2 109.5 . . ?
C165 C167 H1B3 109.5 . . ?
H1B1 C167 H1B3 109.5 . . ?
H1B2 C167 H1B3 109.5 . . ?
C165 C168 H3B1 109.5 . . ?
C165 C168 H3B2 109.5 . . ?
H3B1 C168 H3B2 109.5 . . ?
C165 C168 H3B3 109.5 . . ?
H3B1 C168 H3B3 109.5 . . ?
H3B2 C168 H3B3 109.5 . . ?
C99 N5 C100 118.2(3) . . ?
C99 N5 Cu3 121.3(2) . . ?
C100 N5 Cu3 120.5(2) . . ?
C154 N6 C145 117.7(3) . . ?
C154 N6 Cu3 121.3(2) . . ?
C145 N6 Cu3 120.9(2) . . ?
C112 N7 C111 117.4(3) . . ?
C112 N7 Cu4 122.1(2) . . ?
C111 N7 Cu4 120.5(2) . . ?
C133 N8 C134 117.5(3) . . ?
C133 N8 Cu4 121.7(2) . . ?
C134 N8 Cu4 120.7(2) . . ?
C160 O7 Cu3 127.83(19) . . ?
C85 O8 Cu3 126.9(2) . . ?
C140 O9 C139 117.8(2) . . ?
C106 O10 C105 117.9(2) . . ?
C118 O11 Cu4 127.59(19) . . ?
C127 O12 Cu4 128.1(2) . . ?

loop_
_geom_bond_atom_site_label_1
_geom_bond_atom_site_label_2
_geom_bond_distance
_geom_bond_site_symmetry_2
_geom_bond_publ_flag
Cu1 O3 1.905(2) . ?
Cu1 O2 1.906(2) . ?
Cu1 N2 1.959(3) . ?
Cu1 N1 1.960(3) . ?
Cu2 O6 1.903(2) . ?
Cu2 O5 1.903(2) . ?
Cu2 N4 1.951(3) . ?
Cu2 N3 1.955(3) . ?
C1 O3 1.304(4) . ?
C1 C2 1.428(4) . ?
C1 C6 1.438(4) . ?
C2 C3 1.411(4) . ?
C2 C15 1.432(4) . ?
C3 C4 1.368(4) . ?
C3 H3 0.9500 . ?
C4 C5 1.415(5) . ?
C4 C11 1.543(5) . ?
C5 C6 1.381(4) . ?
C5 H5 0.9500 . ?
C6 C7 1.536(5) . ?
C7 C10 1.536(5) . ?
C7 C9 1.538(5) . ?
C7 C8 1.540(4) . ?
C8 H8A 0.9800 . ?
C8 H8B 0.9800 . ?
C8 H8C 0.9800 . ?
C9 H9A 0.9800 . ?
C9 H9B 0.9800 . ?
C9 H9C 0.9800 . ?
C10 H10A 0.9800 . ?
C10 H10B 0.9800 . ?
C10 H10C 0.9800 . ?
C11 C13 1.507(6) . ?
C11 C14 1.514(5) . ?
C11 C12 1.552(6) . ?
C12 H12A 0.9800 . ?
C12 H12B 0.9800 . ?
C12 H12C 0.9800 . ?
C13 H13A 0.9800 . ?
C13 H13B 0.9800 . ?
C13 H13C 0.9800 . ?
C14 H14A 0.9800 . ?
C14 H14B 0.9800 . ?
C14 H14C 0.9800 . ?
C15 N2 1.298(4) . ?
C15 H15 0.9500 . ?
C16 C17 1.389(4) . ?
C16 C21 1.403(4) . ?
C16 N2 1.435(4) . ?
C17 C18 1.387(4) . ?
C17 O1 1.401(4) . ?
C18 C19 1.379(5) . ?
C18 H18 0.9500 . ?
C19 C20 1.384(5) . ?
C19 H19 0.9500 . ?
C20 C21 1.381(4) . ?
C20 H20 0.9500 . ?
C21 H21 0.9500 . ?
C22 C27 1.394(4) . ?
C22 O1 1.395(4) . ?
C22 C23 1.398(4) . ?
C23 C24 1.397(4) . ?
C23 N3 1.429(4) . ?
C24 C25 1.384(5) . ?
C24 H24 0.9500 . ?
C25 C26 1.379(5) . ?
C25 H25 0.9500 . ?
C26 C27 1.385(4) . ?
C26 H26 0.9500 . ?
C27 H27 0.9500 . ?
C28 N3 1.304(4) . ?
C28 C29 1.431(4) . ?
C28 H28 0.9500 . ?
C29 C34 1.419(5) . ?
C29 C30 1.428(5) . ?
C30 O5 1.301(4) . ?
C30 C31 1.444(4) . ?
C31 C32 1.386(5) . ?
C31 C39 1.538(5) . ?
C32 C33 1.406(5) . ?
C32 H32 0.9500 . ?
C33 C34 1.373(5) . ?
C33 C35' 1.523(13) . ?
C33 C35 1.559(7) . ?
C34 H34 0.9500 . ?
C35 C36 1.516(8) . ?
C35 C37 1.544(9) . ?
C35 C38 1.545(9) . ?
C36 H36A 0.9800 . ?
C36 H36B 0.9800 . ?
C36 H36C 0.9800 . ?
C37 H37A 0.9800 . ?
C37 H37B 0.9800 . ?
C37 H37C 0.9800 . ?
C38 H38A 0.9800 . ?
C38 H38B 0.9800 . ?
C38 H38C 0.9800 . ?
C35' C36' 1.500(15) . ?
C35' C38' 1.507(16) . ?
C35' C37' 1.515(16) . ?
C36' H36D 0.9800 . ?
C36' H36E 0.9800 . ?
C36' H36F 0.9800 . ?
C37' H37D 0.9800 . ?
C37' H37E 0.9800 . ?
C37' H37F 0.9800 . ?
C38' H38D 0.9800 . ?
C38' H38E 0.9800 . ?
C38' H38F 0.9800 . ?
C39 C41 1.533(5) . ?
C39 C40 1.539(5) . ?
C39 C42 1.544(5) . ?
C40 H40A 0.9800 . ?
C40 H40B 0.9800 . ?
C40 H40C 0.9800 . ?
C41 H41A 0.9800 . ?
C41 H41B 0.9800 . ?
C41 H41C 0.9800 . ?
C42 H42A 0.9800 . ?
C42 H42B 0.9800 . ?
C42 H42C 0.9800 . ?
C43 O4 1.387(4) . ?
C43 C44 1.394(4) . ?
C43 C48 1.402(4) . ?
C44 C45 1.384(5) . ?
C44 H44 0.9500 . ?
C45 C46 1.388(5) . ?
C45 H45 0.9500 . ?
C46 C47 1.375(4) . ?
C46 H46 0.9500 . ?
C47 C48 1.405(4) . ?
C47 H47 0.9500 . ?
C48 N4 1.425(4) . ?
C49 N4 1.302(4) . ?
C49 C50 1.429(4) . ?
C49 H49 0.9500 . ?
C50 C51 1.412(4) . ?
C50 C55 1.424(4) . ?
C51 C52 1.379(4) . ?
C51 H51 0.9500 . ?
C52 C53 1.404(5) . ?
C52 C60 1.536(4) . ?
C53 C54 1.377(5) . ?
C53 H53 0.9500 . ?
C54 C55 1.442(4) . ?
C54 C56 1.545(5) . ?
C55 O6 1.304(4) . ?
C56 C58 1.523(5) . ?
C56 C57 1.531(6) . ?
C56 C59 1.533(5) . ?
C57 H57A 0.9800 . ?
C57 H57B 0.9800 . ?
C57 H57C 0.9800 . ?
C58 H58A 0.9800 . ?
C58 H58B 0.9800 . ?
C58 H58C 0.9800 . ?
C59 H59A 0.9800 . ?
C59 H59B 0.9800 . ?
C59 H59C 0.9800 . ?
C60 C63 1.521(5) . ?
C60 C62 1.532(4) . ?
C60 C61 1.538(5) . ?
C61 H61A 0.9800 . ?
C61 H61B 0.9800 . ?
C61 H61C 0.9800 . ?
C62 H62A 0.9800 . ?
C62 H62B 0.9800 . ?
C62 H62C 0.9800 . ?
C63 H63A 0.9800 . ?
C63 H63B 0.9800 . ?
C63 H63C 0.9800 . ?
C64 N1 1.301(4) . ?
C64 C65 1.422(4) . ?
C64 H64 0.9500 . ?
C65 C66 1.412(4) . ?
C65 C70 1.431(4) . ?
C66 C67 1.364(5) . ?
C66 H66 0.9500 . ?
C67 C68 1.417(5) . ?
C67 C81' 1.567(11) . ?
C67 C81 1.569(10) . ?
C68 C69 1.383(5) . ?
C68 H68 0.9500 . ?
C69 C70 1.439(4) . ?
C69 C71 1.542(4) . ?
C70 O2 1.303(4) . ?
C71 C74 1.540(5) . ?
C71 C73 1.541(5) . ?
C71 C72 1.544(5) . ?
C72 H72A 0.9800 . ?
C72 H72B 0.9800 . ?
C72 H72C 0.9800 . ?
C73 H73A 0.9800 . ?
C73 H73B 0.9800 . ?
C73 H73C 0.9800 . ?
C74 H74A 0.9800 . ?
C74 H74B 0.9800 . ?
C74 H74C 0.9800 . ?
C75 C76 1.398(4) . ?
C75 C80 1.399(4) . ?
C75 N1 1.431(4) . ?
C76 O4 1.394(4) . ?
C76 C77 1.396(4) . ?
C77 C78 1.384(5) . ?
C77 H77 0.9500 . ?
C78 C79 1.367(5) . ?
C78 H78 0.9500 . ?
C79 C80 1.396(5) . ?
C79 H79 0.9500 . ?
C80 H80 0.9500 . ?
C81 C83 1.516(12) . ?
C81 C84 1.524(11) . ?
C81 C82 1.525(13) . ?
C82 H82A 0.9800 . ?
C82 H82B 0.9800 . ?
C82 H82C 0.9800 . ?
C83 H83A 0.9800 . ?
C83 H83B 0.9800 . ?
C83 H83C 0.9800 . ?
C84 H84A 0.9800 . ?
C84 H84B 0.9800 . ?
C84 H84C 0.9800 . ?
C81' C83' 1.523(14) . ?
C81' C84' 1.539(13) . ?
C81' C82' 1.552(13) . ?
C82' H82D 0.9800 . ?
C82' H82E 0.9800 . ?
C82' H82F 0.9800 . ?
C83' H83D 0.9800 . ?
C83' H83E 0.9800 . ?
C83' H83F 0.9800 . ?
C84' H84D 0.9800 . ?
C84' H84E 0.9800 . ?
C84' H84F 0.9800 . ?
Cu3 O8 1.901(2) . ?
Cu3 O7 1.904(2) . ?
Cu3 N6 1.950(3) . ?
Cu3 N5 1.953(3) . ?
Cu4 O12 1.904(2) . ?
Cu4 O11 1.905(2) . ?
Cu4 N7 1.951(3) . ?
Cu4 N8 1.958(3) . ?
C85 O8 1.302(4) . ?
C85 C86 1.424(5) . ?
C85 C90 1.439(4) . ?
C86 C87 1.416(4) . ?
C86 C99 1.427(4) . ?
C87 C88 1.366(5) . ?
C87 H87 0.9500 . ?
C88 C89 1.407(5) . ?
C88 C95 1.547(11) . ?
C88 C95' 1.547(11) . ?
C89 C90 1.381(5) . ?
C89 H89 0.9500 . ?
C90 C91 1.549(5) . ?
C91 C92 1.540(5) . ?
C91 C94 1.543(5) . ?
C91 C93 1.543(5) . ?
C92 H92A 0.9800 . ?
C92 H92B 0.9800 . ?
C92 H92C 0.9800 . ?
C93 H93A 0.9800 . ?
C93 H93B 0.9800 . ?
C93 H93C 0.9800 . ?
C94 H94A 0.9800 . ?
C94 H94B 0.9800 . ?
C94 H94C 0.9800 . ?
C95 C98 1.515(13) . ?
C95 C96 1.529(14) . ?
C95 C97 1.550(14) . ?
C96 H96A 0.9800 . ?
C96 H96B 0.9800 . ?
C96 H96C 0.9800 . ?
C97 H97A 0.9800 . ?
C97 H97B 0.9800 . ?
C97 H97C 0.9800 . ?
C98 H98A 0.9800 . ?
C98 H98B 0.9800 . ?
C98 H98C 0.9800 . ?
C95' C98' 1.523(13) . ?
C95' C97' 1.525(13) . ?
C95' C96' 1.530(15) . ?
C96' H96D 0.9800 . ?
C96' H96E 0.9800 . ?
C96' H96F 0.9800 . ?
C97' H97D 0.9800 . ?
C97' H97E 0.9800 . ?
C97' H97F 0.9800 . ?
C98' H98D 0.9800 . ?
C98' H98E 0.9800 . ?
C98' H98F 0.9800 . ?
C99 N5 1.297(4) . ?
C99 H99 0.9500 . ?
C100 C105 1.395(4) . ?
C100 C101 1.408(5) . ?
C100 N5 1.424(4) . ?
C101 C102 1.380(5) . ?
C101 H101 0.9500 . ?
C102 C103 1.388(5) . ?
C102 H102 0.9500 . ?
C103 C104 1.385(5) . ?
C103 H103 0.9500 . ?
C104 C105 1.381(4) . ?
C104 H104 0.9500 . ?
C105 O10 1.402(4) . ?
C106 C107 1.386(4) . ?
C106 O10 1.398(4) . ?
C106 C111 1.400(4) . ?
C107 C108 1.394(5) . ?
C107 H107 0.9500 . ?
C108 C109 1.379(5) . ?
C108 H108 0.9500 . ?
C109 C110 1.381(5) . ?
C109 H109 0.9500 . ?
C110 C111 1.403(4) . ?
C110 H110 0.9500 . ?
C111 N7 1.431(4) . ?
C112 N7 1.300(4) . ?
C112 C113 1.438(4) . ?
C112 H112 0.9500 . ?
C113 C114 1.405(4) . ?
C113 C118 1.420(4) . ?
C114 C115 1.376(4) . ?
C114 H114 0.9500 . ?
C115 C116 1.406(5) . ?
C115 C119 1.539(5) . ?
C116 C117 1.384(4) . ?
C116 H116 0.9500 . ?
C117 C118 1.444(4) . ?
C117 C123 1.534(4) . ?
C118 O11 1.304(4) . ?
C119 C120 1.514(6) . ?
C119 C122 1.530(5) . ?
C119 C121 1.546(5) . ?
C120 H12D 0.9800 . ?
C120 H12E 0.9800 . ?
C120 H12F 0.9800 . ?
C121 H12G 0.9800 . ?
C121 H12H 0.9800 . ?
C121 H12I 0.9800 . ?
C122 H12J 0.9800 . ?
C122 H12K 0.9800 . ?
C122 H12L 0.9800 . ?
C123 C124 1.537(5) . ?
C123 C125 1.540(5) . ?
C123 C126 1.544(4) . ?
C124 H12M 0.9800 . ?
C124 H12N 0.9800 . ?
C124 H12O 0.9800 . ?
C125 H12P 0.9800 . ?
C125 H12Q 0.9800 . ?
C125 H12R 0.9800 . ?
C126 H12S 0.9800 . ?
C126 H12T 0.9800 . ?
C126 H12U 0.9800 . ?
C127 O12 1.304(4) . ?
C127 C132 1.421(4) . ?
C127 C128 1.439(4) . ?
C128 C129 1.387(5) . ?
C128 C150 1.555(5) . ?
C129 C130 1.406(5) . ?
C129 H129 0.9500 . ?
C130 C131 1.375(4) . ?
C130 C146 1.543(5) . ?
C131 C132 1.414(5) . ?
C131 H131 0.9500 . ?
C132 C133 1.428(4) . ?
C133 N8 1.302(4) . ?
C133 H133 0.9500 . ?
C134 C135 1.387(5) . ?
C134 C139 1.391(4) . ?
C134 N8 1.431(4) . ?
C135 C136 1.388(5) . ?
C135 H135 0.9500 . ?
C136 C137 1.385(5) . ?
C136 H136 0.9500 . ?
C137 C138 1.372(5) . ?
C137 H137 0.9500 . ?
C138 C139 1.397(4) . ?
C138 H138 0.9500 . ?
C139 O9 1.397(4) . ?
C140 C141 1.393(4) . ?
C140 O9 1.395(4) . ?
C140 C145 1.398(4) . ?
C141 C142 1.378(5) . ?
C141 H141 0.9500 . ?
C142 C143 1.383(5) . ?
C142 H142 0.9500 . ?
C143 C144 1.392(4) . ?
C143 H143 0.9500 . ?
C144 C145 1.392(5) . ?
C144 H144 0.9500 . ?
C145 N6 1.429(4) . ?
C146 C147 1.522(5) . ?
C146 C148 1.536(5) . ?
C146 C149 1.546(5) . ?
C147 H14D 0.9800 . ?
C147 H14E 0.9800 . ?
C147 H14F 0.9800 . ?
C148 H14G 0.9800 . ?
C148 H14H 0.9800 . ?
C148 H14I 0.9800 . ?
C149 H14J 0.9800 . ?
C149 H14K 0.9800 . ?
C149 H14L 0.9800 . ?
C150 C153 1.528(5) . ?
C150 C151 1.532(5) . ?
C150 C152 1.544(5) . ?
C151 H15A 0.9800 . ?
C151 H15B 0.9800 . ?
C151 H15C 0.9800 . ?
C152 H15D 0.9800 . ?
C152 H15E 0.9800 . ?
C152 H15F 0.9800 . ?
C153 H15G 0.9800 . ?
C153 H15H 0.9800 . ?
C153 H15I 0.9800 . ?
C154 N6 1.297(4) . ?
C154 C155 1.432(4) . ?
C154 H154 0.9500 . ?
C155 C156 1.411(5) . ?
C155 C160 1.433(4) . ?
C156 C157 1.373(4) . ?
C156 H156 0.9500 . ?
C157 C158 1.410(5) . ?
C157 C165 1.540(5) . ?
C158 C159 1.377(5) . ?
C158 H158 0.9500 . ?
C159 C160 1.441(4) . ?
C159 C161 1.538(5) . ?
C160 O7 1.301(4) . ?
C161 C163 1.535(5) . ?
C161 C162 1.540(4) . ?
C161 C164 1.544(6) . ?
C162 H16A 0.9800 . ?
C162 H16B 0.9800 . ?
C162 H16C 0.9800 . ?
C163 H16D 0.9800 . ?
C163 H16E 0.9800 . ?
C163 H16F 0.9800 . ?
C164 H16G 0.9800 . ?
C164 H16H 0.9800 . ?
C164 H16I 0.9800 . ?
C165 C168 1.519(5) . ?
C165 C166 1.523(5) . ?
C165 C167 1.534(6) . ?
C166 H2B1 0.9800 . ?
C166 H2B2 0.9800 . ?
C166 H2B3 0.9800 . ?
C167 H1B1 0.9800 . ?
C167 H1B2 0.9800 . ?
C167 H1B3 0.9800 . ?
C168 H3B1 0.9800 . ?
C168 H3B2 0.9800 . ?
C168 H3B3 0.9800 . ?

loop_
_geom_torsion_atom_site_label_1
_geom_torsion_atom_site_label_2
_geom_torsion_atom_site_label_3
_geom_torsion_atom_site_label_4
_geom_torsion
_geom_torsion_site_symmetry_1
_geom_torsion_site_symmetry_2
_geom_torsion_site_symmetry_3
_geom_torsion_site_symmetry_4
_geom_torsion_publ_flag
O3 C1 C2 C3 176.2(3) . . . . ?
C6 C1 C2 C3 -1.8(4) . . . . ?
O3 C1 C2 C15 -3.8(5) . . . . ?
C6 C1 C2 C15 178.2(3) . . . . ?
C1 C2 C3 C4 1.7(5) . . . . ?
C15 C2 C3 C4 -178.3(3) . . . . ?
C2 C3 C4 C5 -1.0(5) . . . . ?
C2 C3 C4 C11 -179.7(3) . . . . ?
C3 C4 C5 C6 0.6(5) . . . . ?
C11 C4 C5 C6 179.3(3) . . . . ?
C4 C5 C6 C1 -0.7(5) . . . . ?
C4 C5 C6 C7 178.2(3) . . . . ?
O3 C1 C6 C5 -176.8(3) . . . . ?
C2 C1 C6 C5 1.3(4) . . . . ?
O3 C1 C6 C7 4.3(4) . . . . ?
C2 C1 C6 C7 -177.7(3) . . . . ?
C5 C6 C7 C10 119.7(3) . . . . ?
C1 C6 C7 C10 -61.4(4) . . . . ?
C5 C6 C7 C9 -118.4(3) . . . . ?
C1 C6 C7 C9 60.5(4) . . . . ?
C5 C6 C7 C8 -0.1(4) . . . . ?
C1 C6 C7 C8 178.8(3) . . . . ?
C3 C4 C11 C13 87.5(5) . . . . ?
C5 C4 C11 C13 -91.2(5) . . . . ?
C3 C4 C11 C14 -151.5(4) . . . . ?
C5 C4 C11 C14 29.8(5) . . . . ?
C3 C4 C11 C12 -33.7(6) . . . . ?
C5 C4 C11 C12 147.6(4) . . . . ?
C3 C2 C15 N2 175.3(3) . . . . ?
C1 C2 C15 N2 -4.7(5) . . . . ?
C21 C16 C17 C18 -3.3(4) . . . . ?
N2 C16 C17 C18 177.4(3) . . . . ?
C21 C16 C17 O1 -177.6(3) . . . . ?
N2 C16 C17 O1 3.0(4) . . . . ?
C16 C17 C18 C19 2.2(5) . . . . ?
O1 C17 C18 C19 176.4(3) . . . . ?
C17 C18 C19 C20 0.1(5) . . . . ?
C18 C19 C20 C21 -1.3(5) . . . . ?
C19 C20 C21 C16 0.3(5) . . . . ?
C17 C16 C21 C20 2.0(5) . . . . ?
N2 C16 C21 C20 -178.6(3) . . . . ?
C27 C22 C23 C24 -3.9(5) . . . . ?
O1 C22 C23 C24 -179.9(3) . . . . ?
C27 C22 C23 N3 177.5(3) . . . . ?
O1 C22 C23 N3 1.4(4) . . . . ?
C22 C23 C24 C25 2.2(5) . . . . ?
N3 C23 C24 C25 -179.2(3) . . . . ?
C23 C24 C25 C26 0.7(5) . . . . ?
C24 C25 C26 C27 -1.9(5) . . . . ?
C25 C26 C27 C22 0.1(5) . . . . ?
O1 C22 C27 C26 178.7(3) . . . . ?
C23 C22 C27 C26 2.8(5) . . . . ?
N3 C28 C29 C34 173.3(3) . . . . ?
N3 C28 C29 C30 -5.9(5) . . . . ?
C34 C29 C30 O5 176.4(3) . . . . ?
C28 C29 C30 O5 -4.4(5) . . . . ?
C34 C29 C30 C31 -2.3(5) . . . . ?
C28 C29 C30 C31 176.9(3) . . . . ?
O5 C30 C31 C32 -177.8(3) . . . . ?
C29 C30 C31 C32 0.9(5) . . . . ?
O5 C30 C31 C39 3.6(5) . . . . ?
C29 C30 C31 C39 -177.7(3) . . . . ?
C30 C31 C32 C33 0.8(5) . . . . ?
C39 C31 C32 C33 179.3(3) . . . . ?
C31 C32 C33 C34 -1.0(5) . . . . ?
C31 C32 C33 C35' -176.6(7) . . . . ?
C31 C32 C33 C35 179.7(4) . . . . ?
C32 C33 C34 C29 -0.5(5) . . . . ?
C35' C33 C34 C29 173.6(10) . . . . ?
C35 C33 C34 C29 178.9(4) . . . . ?
C30 C29 C34 C33 2.1(5) . . . . ?
C28 C29 C34 C33 -177.1(3) . . . . ?
C34 C33 C35 C36 46.2(7) . . . . ?
C32 C33 C35 C36 -134.6(5) . . . . ?
C34 C33 C35 C37 167.2(7) . . . . ?
C32 C33 C35 C37 -13.6(9) . . . . ?
C34 C33 C35 C38 -75.0(6) . . . . ?
C32 C33 C35 C38 104.2(6) . . . . ?
C34 C33 C35' C36' 11.3(18) . . . . ?
C32 C33 C35' C36' -174.3(12) . . . . ?
C34 C33 C35' C38' 131.1(13) . . . . ?
C32 C33 C35' C38' -54.5(15) . . . . ?
C34 C33 C35' C37' -106.3(12) . . . . ?
C32 C33 C35' C37' 68.1(13) . . . . ?
C32 C31 C39 C41 -118.2(4) . . . . ?
C30 C31 C39 C41 60.3(4) . . . . ?
C32 C31 C39 C40 121.0(4) . . . . ?
C30 C31 C39 C40 -60.5(4) . . . . ?
C32 C31 C39 C42 1.2(5) . . . . ?
C30 C31 C39 C42 179.7(3) . . . . ?
O4 C43 C44 C45 177.2(3) . . . . ?
C48 C43 C44 C45 2.6(5) . . . . ?
C43 C44 C45 C46 0.4(5) . . . . ?
C44 C45 C46 C47 -1.2(5) . . . . ?
C45 C46 C47 C48 -1.0(5) . . . . ?
O4 C43 C48 C47 -179.4(3) . . . . ?
C44 C43 C48 C47 -4.7(4) . . . . ?
O4 C43 C48 N4 3.1(4) . . . . ?
C44 C43 C48 N4 177.8(3) . . . . ?
C46 C47 C48 C43 3.9(5) . . . . ?
C46 C47 C48 N4 -178.5(3) . . . . ?
N4 C49 C50 C51 179.3(3) . . . . ?
N4 C49 C50 C55 -2.5(5) . . . . ?
C55 C50 C51 C52 1.3(5) . . . . ?
C49 C50 C51 C52 179.5(3) . . . . ?
C50 C51 C52 C53 2.3(5) . . . . ?
C50 C51 C52 C60 -177.9(3) . . . . ?
C51 C52 C53 C54 -3.1(5) . . . . ?
C60 C52 C53 C54 177.1(3) . . . . ?
C52 C53 C54 C55 0.2(5) . . . . ?
C52 C53 C54 C56 -179.5(3) . . . . ?
C51 C50 C55 O6 174.3(3) . . . . ?
C49 C50 C55 O6 -3.8(5) . . . . ?
C51 C50 C55 C54 -4.1(4) . . . . ?
C49 C50 C55 C54 177.8(3) . . . . ?
C53 C54 C55 O6 -175.1(3) . . . . ?
C56 C54 C55 O6 4.6(5) . . . . ?
C53 C54 C55 C50 3.4(4) . . . . ?
C56 C54 C55 C50 -176.9(3) . . . . ?
C53 C54 C56 C58 -118.4(4) . . . . ?
C55 C54 C56 C58 61.8(4) . . . . ?
C53 C54 C56 C57 119.4(4) . . . . ?
C55 C54 C56 C57 -60.3(4) . . . . ?
C53 C54 C56 C59 -1.1(5) . . . . ?
C55 C54 C56 C59 179.2(3) . . . . ?
C51 C52 C60 C63 -108.2(4) . . . . ?
C53 C52 C60 C63 71.6(4) . . . . ?
C51 C52 C60 C62 132.2(3) . . . . ?
C53 C52 C60 C62 -48.0(4) . . . . ?
C51 C52 C60 C61 14.3(5) . . . . ?
C53 C52 C60 C61 -165.9(3) . . . . ?
N1 C64 C65 C66 175.6(3) . . . . ?
N1 C64 C65 C70 -5.3(5) . . . . ?
C64 C65 C66 C67 -179.2(4) . . . . ?
C70 C65 C66 C67 1.7(5) . . . . ?
C65 C66 C67 C68 0.7(6) . . . . ?
C65 C66 C67 C81' -166.1(6) . . . . ?
C65 C66 C67 C81 170.1(6) . . . . ?
C66 C67 C68 C69 -1.7(6) . . . . ?
C81' C67 C68 C69 165.5(6) . . . . ?
C81 C67 C68 C69 -171.4(6) . . . . ?
C67 C68 C69 C70 0.2(6) . . . . ?
C67 C68 C69 C71 179.4(4) . . . . ?
C66 C65 C70 O2 174.9(3) . . . . ?
C64 C65 C70 O2 -4.1(5) . . . . ?
C66 C65 C70 C69 -3.1(5) . . . . ?
C64 C65 C70 C69 177.8(3) . . . . ?
C68 C69 C70 O2 -175.9(3) . . . . ?
C71 C69 C70 O2 4.9(5) . . . . ?
C68 C69 C70 C65 2.2(5) . . . . ?
C71 C69 C70 C65 -177.0(3) . . . . ?
C68 C69 C71 C74 116.6(4) . . . . ?
C70 C69 C71 C74 -64.3(4) . . . . ?
C68 C69 C71 C73 -122.2(4) . . . . ?
C70 C69 C71 C73 57.0(4) . . . . ?
C68 C69 C71 C72 -2.9(5) . . . . ?
C70 C69 C71 C72 176.2(3) . . . . ?
C80 C75 C76 O4 -177.9(3) . . . . ?
N1 C75 C76 O4 1.6(4) . . . . ?
C80 C75 C76 C77 -3.4(5) . . . . ?
N1 C75 C76 C77 176.2(3) . . . . ?
O4 C76 C77 C78 176.2(3) . . . . ?
C75 C76 C77 C78 1.8(5) . . . . ?
C76 C77 C78 C79 0.5(5) . . . . ?
C77 C78 C79 C80 -1.3(6) . . . . ?
C78 C79 C80 C75 -0.3(5) . . . . ?
C76 C75 C80 C79 2.7(5) . . . . ?
N1 C75 C80 C79 -176.9(3) . . . . ?
C66 C67 C81 C83 -41.7(11) . . . . ?
C68 C67 C81 C83 127.4(8) . . . . ?
C66 C67 C81 C84 79.3(9) . . . . ?
C68 C67 C81 C84 -111.6(8) . . . . ?
C66 C67 C81 C82 -165.0(8) . . . . ?
C68 C67 C81 C82 4.1(11) . . . . ?
C66 C67 C81' C83' -132.9(9) . . . . ?
C68 C67 C81' C83' 60.7(11) . . . . ?
C66 C67 C81' C84' -17.2(12) . . . . ?
C68 C67 C81' C84' 176.4(8) . . . . ?
C66 C67 C81' C82' 106.6(9) . . . . ?
C68 C67 C81' C82' -59.8(11) . . . . ?
C65 C64 N1 C75 -174.7(3) . . . . ?
C65 C64 N1 Cu1 7.9(5) . . . . ?
C76 C75 N1 C64 -140.0(3) . . . . ?
C80 C75 N1 C64 39.5(4) . . . . ?
C76 C75 N1 Cu1 37.5(4) . . . . ?
C80 C75 N1 Cu1 -143.0(3) . . . . ?
C2 C15 N2 C16 -174.6(3) . . . . ?
C2 C15 N2 Cu1 6.8(4) . . . . ?
C17 C16 N2 C15 -141.0(3) . . . . ?
C21 C16 N2 C15 39.6(4) . . . . ?
C17 C16 N2 Cu1 37.6(4) . . . . ?
C21 C16 N2 Cu1 -141.8(2) . . . . ?
C29 C28 N3 C23 -173.4(3) . . . . ?
C29 C28 N3 Cu2 7.1(5) . . . . ?
C24 C23 N3 C28 40.7(4) . . . . ?
C22 C23 N3 C28 -140.7(3) . . . . ?
C24 C23 N3 Cu2 -139.7(3) . . . . ?
C22 C23 N3 Cu2 38.9(4) . . . . ?
C50 C49 N4 C48 -175.4(3) . . . . ?
C50 C49 N4 Cu2 6.3(5) . . . . ?
C43 C48 N4 C49 -140.3(3) . . . . ?
C47 C48 N4 C49 42.2(4) . . . . ?
C43 C48 N4 Cu2 37.9(4) . . . . ?
C47 C48 N4 Cu2 -139.6(3) . . . . ?
C27 C22 O1 C17 34.4(4) . . . . ?
C23 C22 O1 C17 -149.6(3) . . . . ?
C18 C17 O1 C22 34.2(4) . . . . ?
C16 C17 O1 C22 -151.5(3) . . . . ?
C65 C70 O2 Cu1 9.5(4) . . . . ?
C69 C70 O2 Cu1 -172.6(2) . . . . ?
C2 C1 O3 Cu1 8.8(4) . . . . ?
C6 C1 O3 Cu1 -173.3(2) . . . . ?
C44 C43 O4 C76 35.9(4) . . . . ?
C48 C43 O4 C76 -149.4(3) . . . . ?
C77 C76 O4 C43 34.6(4) . . . . ?
C75 C76 O4 C43 -150.9(3) . . . . ?
C29 C30 O5 Cu2 12.0(4) . . . . ?
C31 C30 O5 Cu2 -169.4(2) . . . . ?
C50 C55 O6 Cu2 5.2(4) . . . . ?
C54 C55 O6 Cu2 -176.4(2) . . . . ?
O8 C85 C86 C87 -176.9(3) . . . . ?
C90 C85 C86 C87 2.2(4) . . . . ?
O8 C85 C86 C99 4.9(5) . . . . ?
C90 C85 C86 C99 -175.9(3) . . . . ?
C85 C86 C87 C88 -2.7(5) . . . . ?
C99 C86 C87 C88 175.6(3) . . . . ?
C86 C87 C88 C89 1.3(5) . . . . ?
C86 C87 C88 C95 -171.2(9) . . . . ?
C86 C87 C88 C95' 178.4(7) . . . . ?
C87 C88 C89 C90 0.6(5) . . . . ?
C95 C88 C89 C90 174.1(8) . . . . ?
C95' C88 C89 C90 -176.2(7) . . . . ?
C88 C89 C90 C85 -1.0(5) . . . . ?
C88 C89 C90 C91 -179.8(3) . . . . ?
O8 C85 C90 C89 178.7(3) . . . . ?
C86 C85 C90 C89 -0.5(4) . . . . ?
O8 C85 C90 C91 -2.4(4) . . . . ?
C86 C85 C90 C91 178.4(3) . . . . ?
C89 C90 C91 C92 -0.8(5) . . . . ?
C85 C90 C91 C92 -179.6(3) . . . . ?
C89 C90 C91 C94 118.8(3) . . . . ?
C85 C90 C91 C94 -60.0(4) . . . . ?
C89 C90 C91 C93 -119.9(3) . . . . ?
C85 C90 C91 C93 61.3(4) . . . . ?
C87 C88 C95 C98 -13.0(15) . . . . ?
C89 C88 C95 C98 174.4(11) . . . . ?
C87 C88 C95 C96 105.1(9) . . . . ?
C89 C88 C95 C96 -67.5(13) . . . . ?
C87 C88 C95 C97 -134.8(14) . . . . ?
C89 C88 C95 C97 52.7(17) . . . . ?
C87 C88 C95' C98' 93.4(13) . . . . ?
C89 C88 C95' C98' -89.9(15) . . . . ?
C87 C88 C95' C97' -28.3(15) . . . . ?
C89 C88 C95' C97' 148.4(11) . . . . ?
C87 C88 C95' C96' -145.0(15) . . . . ?
C89 C88 C95' C96' 31.7(18) . . . . ?
C87 C86 C99 N5 -170.3(3) . . . . ?
C85 C86 C99 N5 8.0(5) . . . . ?
C105 C100 C101 C102 -2.3(5) . . . . ?
N5 C100 C101 C102 178.6(3) . . . . ?
C100 C101 C102 C103 0.3(5) . . . . ?
C101 C102 C103 C104 1.0(5) . . . . ?
C102 C103 C104 C105 -0.3(5) . . . . ?
C103 C104 C105 C100 -1.8(5) . . . . ?
C103 C104 C105 O10 -177.0(3) . . . . ?
C101 C100 C105 C104 3.1(5) . . . . ?
N5 C100 C105 C104 -177.8(3) . . . . ?
C101 C100 C105 O10 178.4(3) . . . . ?
N5 C100 C105 O10 -2.5(4) . . . . ?
O10 C106 C107 C108 -178.0(3) . . . . ?
C111 C106 C107 C108 -2.8(5) . . . . ?
C106 C107 C108 C109 0.2(5) . . . . ?
C107 C108 C109 C110 1.4(6) . . . . ?
C108 C109 C110 C111 -0.5(6) . . . . ?
C107 C106 C111 C110 3.6(5) . . . . ?
O10 C106 C111 C110 179.1(3) . . . . ?
C107 C106 C111 N7 -177.7(3) . . . . ?
O10 C106 C111 N7 -2.3(5) . . . . ?
C109 C110 C111 C106 -2.0(5) . . . . ?
C109 C110 C111 N7 179.4(3) . . . . ?
N7 C112 C113 C114 -175.3(3) . . . . ?
N7 C112 C113 C118 4.2(5) . . . . ?
C118 C113 C114 C115 -2.0(5) . . . . ?
C112 C113 C114 C115 177.6(3) . . . . ?
C113 C114 C115 C116 0.8(5) . . . . ?
C113 C114 C115 C119 178.4(3) . . . . ?
C114 C115 C116 C117 -0.2(5) . . . . ?
C119 C115 C116 C117 -177.8(3) . . . . ?
C115 C116 C117 C118 0.6(5) . . . . ?
C115 C116 C117 C123 -178.1(3) . . . . ?
C114 C113 C118 O11 -175.9(3) . . . . ?
C112 C113 C118 O11 4.6(5) . . . . ?
C114 C113 C118 C117 2.3(4) . . . . ?
C112 C113 C118 C117 -177.2(3) . . . . ?
C116 C117 C118 O11 176.6(3) . . . . ?
C123 C117 C118 O11 -4.7(4) . . . . ?
C116 C117 C118 C113 -1.6(4) . . . . ?
C123 C117 C118 C113 177.1(3) . . . . ?
C114 C115 C119 C120 -84.0(4) . . . . ?
C116 C115 C119 C120 93.4(4) . . . . ?
C114 C115 C119 C122 154.8(3) . . . . ?
C116 C115 C119 C122 -27.8(5) . . . . ?
C114 C115 C119 C121 36.7(5) . . . . ?
C116 C115 C119 C121 -145.8(4) . . . . ?
C116 C117 C123 C124 -118.5(3) . . . . ?
C118 C117 C123 C124 62.9(4) . . . . ?
C116 C117 C123 C125 119.6(3) . . . . ?
C118 C117 C123 C125 -59.1(4) . . . . ?
C116 C117 C123 C126 1.1(4) . . . . ?
C118 C117 C123 C126 -177.5(3) . . . . ?
O12 C127 C128 C129 173.5(3) . . . . ?
C132 C127 C128 C129 -5.0(5) . . . . ?
O12 C127 C128 C150 -4.1(5) . . . . ?
C132 C127 C128 C150 177.4(3) . . . . ?
C127 C128 C129 C130 1.4(5) . . . . ?
C150 C128 C129 C130 178.9(3) . . . . ?
C128 C129 C130 C131 2.2(5) . . . . ?
C128 C129 C130 C146 -176.8(3) . . . . ?
C129 C130 C131 C132 -2.0(5) . . . . ?
C146 C130 C131 C132 177.0(3) . . . . ?
C130 C131 C132 C127 -1.7(5) . . . . ?
C130 C131 C132 C133 -179.9(3) . . . . ?
O12 C127 C132 C131 -173.2(3) . . . . ?
C128 C127 C132 C131 5.2(4) . . . . ?
O12 C127 C132 C133 4.8(5) . . . . ?
C128 C127 C132 C133 -176.8(3) . . . . ?
C131 C132 C133 N8 -177.0(3) . . . . ?
C127 C132 C133 N8 4.9(5) . . . . ?
C139 C134 C135 C136 -3.3(5) . . . . ?
N8 C134 C135 C136 176.7(3) . . . . ?
C134 C135 C136 C137 1.0(5) . . . . ?
C135 C136 C137 C138 1.1(5) . . . . ?
C136 C137 C138 C139 -0.9(5) . . . . ?
C135 C134 C139 O9 178.3(3) . . . . ?
N8 C134 C139 O9 -1.7(4) . . . . ?
C135 C134 C139 C138 3.4(4) . . . . ?
N8 C134 C139 C138 -176.5(3) . . . . ?
C137 C138 C139 C134 -1.4(5) . . . . ?
C137 C138 C139 O9 -176.1(3) . . . . ?
O9 C140 C141 C142 -176.1(3) . . . . ?
C145 C140 C141 C142 -2.5(5) . . . . ?
C140 C141 C142 C143 -0.6(5) . . . . ?
C141 C142 C143 C144 1.4(5) . . . . ?
C142 C143 C144 C145 0.9(5) . . . . ?
C143 C144 C145 C140 -3.9(5) . . . . ?
C143 C144 C145 N6 177.5(3) . . . . ?
C141 C140 C145 C144 4.7(4) . . . . ?
O9 C140 C145 C144 178.5(3) . . . . ?
C141 C140 C145 N6 -176.7(3) . . . . ?
O9 C140 C145 N6 -2.8(4) . . . . ?
C131 C130 C146 C147 3.5(5) . . . . ?
C129 C130 C146 C147 -177.5(3) . . . . ?
C131 C130 C146 C148 123.7(4) . . . . ?
C129 C130 C146 C148 -57.4(4) . . . . ?
C131 C130 C146 C149 -116.2(4) . . . . ?
C129 C130 C146 C149 62.7(4) . . . . ?
C129 C128 C150 C153 -111.7(4) . . . . ?
C127 C128 C150 C153 65.7(4) . . . . ?
C129 C128 C150 C151 8.7(5) . . . . ?
C127 C128 C150 C151 -173.8(3) . . . . ?
C129 C128 C150 C152 127.3(3) . . . . ?
C127 C128 C150 C152 -55.2(4) . . . . ?
N6 C154 C155 C156 -178.5(3) . . . . ?
N6 C154 C155 C160 3.7(6) . . . . ?
C154 C155 C156 C157 -179.7(3) . . . . ?
C160 C155 C156 C157 -1.8(5) . . . . ?
C155 C156 C157 C158 -1.6(5) . . . . ?
C155 C156 C157 C165 -179.5(3) . . . . ?
C156 C157 C158 C159 3.0(5) . . . . ?
C165 C157 C158 C159 -179.0(3) . . . . ?
C157 C158 C159 C160 -1.0(5) . . . . ?
C157 C158 C159 C161 179.9(3) . . . . ?
C156 C155 C160 O7 -174.7(3) . . . . ?
C154 C155 C160 O7 3.1(5) . . . . ?
C156 C155 C160 C159 3.8(5) . . . . ?
C154 C155 C160 C159 -178.5(3) . . . . ?
C158 C159 C160 O7 176.0(3) . . . . ?
C161 C159 C160 O7 -4.9(5) . . . . ?
C158 C159 C160 C155 -2.4(5) . . . . ?
C161 C159 C160 C155 176.7(3) . . . . ?
C158 C159 C161 C163 120.0(4) . . . . ?
C160 C159 C161 C163 -59.0(4) . . . . ?
C158 C159 C161 C162 1.0(5) . . . . ?
C160 C159 C161 C162 -178.0(3) . . . . ?
C158 C159 C161 C164 -118.8(4) . . . . ?
C160 C159 C161 C164 62.1(4) . . . . ?
C156 C157 C165 C168 -31.3(5) . . . . ?
C158 C157 C165 C168 150.9(3) . . . . ?
C156 C157 C165 C166 -151.5(4) . . . . ?
C158 C157 C165 C166 30.7(5) . . . . ?
C156 C157 C165 C167 87.6(4) . . . . ?
C158 C157 C165 C167 -90.2(4) . . . . ?
C86 C99 N5 C100 173.5(3) . . . . ?
C86 C99 N5 Cu3 -8.3(4) . . . . ?
C105 C100 N5 C99 142.8(3) . . . . ?
C101 C100 N5 C99 -38.2(4) . . . . ?
C105 C100 N5 Cu3 -35.4(4) . . . . ?
C101 C100 N5 Cu3 143.6(3) . . . . ?
C155 C154 N6 C145 175.6(3) . . . . ?
C155 C154 N6 Cu3 -6.7(5) . . . . ?
C144 C145 N6 C154 -41.0(4) . . . . ?
C140 C145 N6 C154 140.4(3) . . . . ?
C144 C145 N6 Cu3 141.2(3) . . . . ?
C140 C145 N6 Cu3 -37.4(4) . . . . ?
C113 C112 N7 C111 174.3(3) . . . . ?
C113 C112 N7 Cu4 -5.6(4) . . . . ?
C106 C111 N7 C112 141.4(3) . . . . ?
C110 C111 N7 C112 -40.0(4) . . . . ?
C106 C111 N7 Cu4 -38.7(4) . . . . ?
C110 C111 N7 Cu4 139.9(3) . . . . ?
C132 C133 N8 C134 175.5(3) . . . . ?
C132 C133 N8 Cu4 -7.6(4) . . . . ?
C135 C134 N8 C133 -39.5(4) . . . . ?
C139 C134 N8 C133 140.4(3) . . . . ?
C135 C134 N8 Cu4 143.5(2) . . . . ?
C139 C134 N8 Cu4 -36.5(4) . . . . ?
C155 C160 O7 Cu3 -5.6(5) . . . . ?
C159 C160 O7 Cu3 176.0(2) . . . . ?
C86 C85 O8 Cu3 -15.1(4) . . . . ?
C90 C85 O8 Cu3 165.7(2) . . . . ?
C141 C140 O9 C139 -36.6(4) . . . . ?
C145 C140 O9 C139 149.6(3) . . . . ?
C134 C139 O9 C140 148.9(3) . . . . ?
C138 C139 O9 C140 -36.3(4) . . . . ?
C107 C106 O10 C105 -38.0(4) . . . . ?
C111 C106 O10 C105 146.7(3) . . . . ?
C104 C105 O10 C106 -31.8(4) . . . . ?
C100 C105 O10 C106 152.9(3) . . . . ?
C113 C118 O11 Cu4 -10.9(4) . . . . ?
C117 C118 O11 Cu4 171.0(2) . . . . ?
C132 C127 O12 Cu4 -10.2(4) . . . . ?
C128 C127 O12 Cu4 171.4(2) . . . . ?
